data_4127420
loop_
_publ_author_name
'Weippert, Valentin'
'Haffner, Arthur'
'Stamatopoulos, Alexis'
'Johrendt, Dirk'

_publ_section_title
;
 Supertetrahedral Layers Based on GaAs or InAs.
;
_journal_issue 28
_journal_name_full 'Journal of the American Chemical Society'
_journal_page_first 11245
_journal_page_last 11252
_journal_paper_doi 10.1021/jacs.9b04712
_journal_volume 141
_journal_year 2019
_chemical_formula_sum 'As32 Eu15 Ga22'
_chemical_formula_weight 6210.68
_space_group_crystal_system monoclinic
_space_group_IT_number 15
_space_group_name_Hall '-C 2yc'
_space_group_name_H-M_alt 'C 1 2/c 1'
_symmetry_space_group_name_Hall '-C 2yc'
_symmetry_space_group_name_H-M 'C 1 2/c 1'
_audit_creation_method SHELXL-2016/6
_cell_angle_alpha 90
_cell_angle_beta 98.2370(10)
_cell_angle_gamma 90
_cell_formula_units_Z 6
_cell_length_a 22.8204(7)
_cell_length_b 22.8257(7)
_cell_length_c 19.7972(6)
_cell_measurement_reflns_used 6597
_cell_measurement_temperature 293(2)
_cell_measurement_theta_max 49.358
_cell_measurement_theta_min 5.075
_cell_volume 10205.8(5)
_computing_structure_refinement 'SHELXL-2016/6 (Sheldrick, 2016)'
_diffrn_ambient_temperature 293(2)
_diffrn_measured_fraction_theta_full 0.997
_diffrn_measured_fraction_theta_max 0.997
_diffrn_measurement_device_type 'Bruker D8 Quest'
_diffrn_radiation_type MoK\a
_diffrn_radiation_wavelength 0.71073
_diffrn_reflns_av_unetI/netI 0.0328
_diffrn_reflns_Laue_measured_fraction_full 0.997
_diffrn_reflns_Laue_measured_fraction_max 0.997
_diffrn_reflns_limit_h_max 26
_diffrn_reflns_limit_h_min -26
_diffrn_reflns_limit_k_max 26
_diffrn_reflns_limit_k_min 0
_diffrn_reflns_limit_l_max 23
_diffrn_reflns_limit_l_min 0
_diffrn_reflns_number 9028
_diffrn_reflns_point_group_measured_fraction_full 0.997
_diffrn_reflns_point_group_measured_fraction_max 0.997
_diffrn_reflns_theta_full 24.757
_diffrn_reflns_theta_max 24.757
_diffrn_reflns_theta_min 2.323
_exptl_absorpt_coefficient_mu 37.581
_exptl_absorpt_correction_T_max 0.258209
_exptl_absorpt_correction_T_min 0.138539
_exptl_absorpt_correction_type multi-scan
_exptl_crystal_colour black
_exptl_crystal_density_diffrn 6.063
_exptl_crystal_description plate
_exptl_crystal_F_000 16098
_exptl_crystal_size_max 0.057
_exptl_crystal_size_mid 0.049
_exptl_crystal_size_min 0.018
_refine_diff_density_max 4.783
_refine_diff_density_min -4.542
_refine_diff_density_rms 0.505
_refine_ls_extinction_method none
_refine_ls_goodness_of_fit_ref 1.085
_refine_ls_hydrogen_treatment undef
_refine_ls_matrix_type full
_refine_ls_number_parameters 478
_refine_ls_number_reflns 9028
_refine_ls_number_restraints 1
_refine_ls_restrained_S_all 1.085
_refine_ls_R_factor_all 0.0926
_refine_ls_R_factor_gt 0.0724
_refine_ls_shift/su_max 0.000
_refine_ls_shift/su_mean 0.000
_refine_ls_structure_factor_coef Fsqd
_refine_ls_weighting_details 'w=1/[\s^2^(Fo^2^)+(0.0612P)^2^+2000.9712P] where P=(Fo^2^+2Fc^2^)/3'
_refine_ls_weighting_scheme calc
_refine_ls_wR_factor_gt 0.1573
_refine_ls_wR_factor_ref 0.1674
_reflns_Friedel_coverage 0.000
_reflns_number_gt 7162
_reflns_number_total 9028
_reflns_threshold_expression 'I > 2\s(I)'
_cod_data_source_file ja9b04712_si_003.cif
_cod_data_source_block shelx
_cod_database_code 4127420
_shelx_shelxl_version_number 2016/6
_shelx_space_group_comment
;
The symmetry employed for this shelxl refinement is uniquely defined
by the following loop, which should always be used as a source of
symmetry information in preference to the above space-group names.
They are only intended as comments.
;
_shelx_estimated_absorpt_t_min 0.223
_shelx_estimated_absorpt_t_max 0.551

loop_
_space_group_symop_operation_xyz
'x, y, z'
'-x, y, -z+1/2'
'x+1/2, y+1/2, z'
'-x+1/2, y+1/2, -z+1/2'
'-x, -y, -z'
'x, -y, z-1/2'
'-x+1/2, -y+1/2, -z'
'x+1/2, -y+1/2, z-1/2'

loop_
_atom_site_label
_atom_site_type_symbol
_atom_site_fract_x
_atom_site_fract_y
_atom_site_fract_z
_atom_site_U_iso_or_equiv
_atom_site_adp_type
_atom_site_occupancy
_atom_site_site_symmetry_order
_atom_site_calc_flag
_atom_site_refinement_flags_posn
_atom_site_refinement_flags_adp
_atom_site_refinement_flags_occupancy
Eu1 Eu 0.01088(5) 0.06487(5) 0.58035(6) 0.0097(3) Uani 1 1 d . . .
Eu2 Eu 0.13758(5) 0.05967(5) 0.07337(6) 0.0091(3) Uani 1 1 d . . .
Eu3 Eu 0.18102(5) 0.37823(5) 0.42681(6) 0.0089(3) Uani 1 1 d . . .
Eu4 Eu 0.26231(5) 0.18617(5) 0.07840(6) 0.0099(3) Uani 1 1 d . . .
Eu5 Eu 0.30452(5) 0.25098(5) 0.42016(6) 0.0097(3) Uani 1 1 d . . .
Eu6 Eu 0.31275(5) 0.03275(5) 0.23472(6) 0.0156(3) Uani 1 1 d . . .
Eu7 Eu 0.31436(5) 0.40551(6) 0.26504(6) 0.0164(3) Uani 1 1 d . . .
Eu8 Eu 0.38529(5) 0.31180(5) 0.07981(6) 0.0098(3) Uani 1 1 d . . .
Eu9 Eu 0.4278(2) 0.2800(3) 0.26860(15) 0.146(3) Uani 0.692(6) 1 d . . P
Eu10 Eu 0.4395(3) 0.1426(3) 0.23084(19) 0.170(4) Uani 0.558(6) 1 d . . P
Eu11 Eu 0.44588(5) 0.00202(5) 0.07754(6) 0.0101(3) Uani 1 1 d . . .
Eu12 Eu 0.57156(5) 0.12579(5) 0.08047(6) 0.0096(3) Uani 1 1 d . . .
Ga1 Ga 0.01693(10) 0.09572(11) 0.39127(12) 0.0081(5) Uani 1 1 d . . .
Ga2 Ga 0.01821(10) 0.34264(10) 0.39175(12) 0.0078(5) Uani 1 1 d . . .
Ga3 Ga 0.03606(10) 0.21906(11) 0.54164(13) 0.0093(5) Uani 1 1 d . . .
Ga4 Ga 0.10601(10) 0.21841(11) 0.10826(12) 0.0084(5) Uani 1 1 d . . .
Ga5 Ga 0.10730(11) 0.46499(11) 0.11128(12) 0.0096(5) Uani 1 1 d . . .
Ga6 Ga 0.12313(10) 0.34283(11) 0.24667(12) 0.0076(5) Uani 1 1 d . . .
Ga7 Ga 0.12465(10) 0.09515(11) 0.25355(12) 0.0081(5) Uani 1 1 d . . .
Ga8 Ga 0.14079(10) 0.21967(11) 0.39153(12) 0.0086(5) Uani 1 1 d . . .
Ga9 Ga 0.16071(10) 0.09368(11) 0.53496(12) 0.0093(5) Uani 1 1 d . . .
Ga10 Ga 0.22825(10) 0.34440(11) 0.11128(12) 0.0092(5) Uani 1 1 d . . .
Ga11 Ga 0.24616(10) 0.21891(10) 0.24973(12) 0.0065(5) Uani 1 1 d . . .
Ga12 Ga 0.26515(10) 0.09428(11) 0.38679(12) 0.0084(5) Uani 1 1 d . . .
Ga13 Ga 0.28598(11) 0.03132(11) 0.03346(13) 0.0102(5) Uani 1 1 d . . .
Ga14 Ga 0.35750(11) 0.47145(11) 0.11322(12) 0.0098(5) Uani 1 1 d . . .
Ga15 Ga 0.41180(10) 0.15684(11) 0.04033(13) 0.0094(5) Uani 1 1 d . . .
Ga16 Ga 0.000000 0.21920(15) 0.250000 0.0077(7) Uani 1 2 d S T P
Ga17 Ga 0.000000 0.46490(15) 0.250000 0.0069(7) Uani 1 2 d S T P
Ga18 Ga 0.000000 0.97244(15) 0.250000 0.0085(7) Uani 1 2 d S T P
As1 As 0.03340(9) 0.40630(10) 0.03268(11) 0.0063(4) Uani 1 1 d . . .
As2 As 0.03689(9) 0.15540(9) 0.03091(11) 0.0055(4) Uani 1 1 d . . .
As3 As 0.05215(9) 0.28033(10) 0.17769(11) 0.0071(5) Uani 1 1 d . . .
As4 As 0.05610(10) 0.03202(10) 0.17794(11) 0.0079(5) Uani 1 1 d . . .
As5 As 0.07028(9) 0.15782(10) 0.32180(11) 0.0059(5) Uani 1 1 d . . .
As6 As 0.07420(9) 0.40606(10) 0.32249(11) 0.0067(5) Uani 1 1 d . . .
As7 As 0.08720(9) 0.03030(10) 0.46436(11) 0.0072(5) Uani 1 1 d . . .
As8 As 0.09075(9) 0.28328(10) 0.46920(11) 0.0062(5) Uani 1 1 d . . .
As9 As 0.10859(10) 0.15556(10) 0.61271(12) 0.0097(5) Uani 1 1 d . . .
As10 As 0.15923(9) 0.53244(10) 0.03802(11) 0.0062(5) Uani 1 1 d . . .
As11 As 0.16060(9) 0.27955(10) 0.03297(11) 0.0075(5) Uani 1 1 d . . .
As12 As 0.17794(9) 0.15391(10) 0.17769(11) 0.0069(5) Uani 1 1 d . . .
As13 As 0.18094(9) 0.40859(9) 0.18579(11) 0.0066(5) Uani 1 1 d . . .
As14 As 0.19580(9) 0.28421(10) 0.32201(11) 0.0066(5) Uani 1 1 d . . .
As15 As 0.19832(9) 0.02954(10) 0.31324(11) 0.0076(5) Uani 1 1 d . . .
As16 As 0.21539(9) 0.15845(10) 0.46435(11) 0.0060(4) Uani 1 1 d . . .
As17 As 0.23328(10) 0.03094(10) 0.61092(11) 0.0088(5) Uani 1 1 d . . .
As18 As 0.28653(9) 0.40498(10) 0.03765(11) 0.0071(5) Uani 1 1 d . . .
As19 As 0.30323(10) 0.28323(10) 0.18349(12) 0.0114(5) Uani 1 1 d . . .
As20 As 0.32204(10) 0.15567(10) 0.31368(12) 0.0107(5) Uani 1 1 d . . .
As21 As 0.35721(10) 0.09293(10) 0.11168(11) 0.0087(5) Uani 1 1 d . . .
As22 As 0.42800(10) 0.40545(10) 0.18624(12) 0.0104(5) Uani 1 1 d . . .
As23 As 0.44479(10) 0.03070(10) 0.31629(12) 0.0103(5) Uani 1 1 d . . .
As24 As 0.48346(10) 0.21877(10) 0.12295(12) 0.0108(5) Uani 1 1 d . . .

loop_
_atom_site_aniso_label
_atom_site_aniso_U_11
_atom_site_aniso_U_22
_atom_site_aniso_U_33
_atom_site_aniso_U_23
_atom_site_aniso_U_13
_atom_site_aniso_U_12
Eu1 0.0089(6) 0.0102(6) 0.0101(6) 0.0019(5) 0.0012(4) 0.0014(4)
Eu2 0.0087(6) 0.0095(6) 0.0093(6) -0.0011(5) 0.0023(4) -0.0002(4)
Eu3 0.0092(6) 0.0086(6) 0.0084(6) -0.0008(5) 0.0000(4) 0.0005(4)
Eu4 0.0107(6) 0.0094(6) 0.0104(6) -0.0002(5) 0.0039(5) -0.0003(4)
Eu5 0.0099(6) 0.0081(6) 0.0106(6) -0.0003(5) -0.0005(5) -0.0001(4)
Eu6 0.0192(6) 0.0188(7) 0.0090(6) 0.0014(5) 0.0027(5) 0.0018(5)
Eu7 0.0187(7) 0.0194(7) 0.0104(6) 0.0017(5) -0.0003(5) 0.0000(5)
Eu8 0.0095(6) 0.0090(6) 0.0112(6) 0.0002(5) 0.0022(5) -0.0013(4)
Eu9 0.191(5) 0.223(6) 0.0165(16) -0.003(2) -0.009(2) 0.182(5)
Eu10 0.253(8) 0.236(7) 0.0142(19) 0.017(3) -0.006(3) -0.225(7)
Eu11 0.0093(6) 0.0093(6) 0.0119(6) 0.0021(5) 0.0019(5) 0.0003(4)
Eu12 0.0089(6) 0.0090(6) 0.0110(6) 0.0002(5) 0.0018(4) -0.0011(4)
Ga1 0.0107(12) 0.0084(12) 0.0052(12) -0.0012(10) 0.0010(10) 0.0004(10)
Ga2 0.0102(12) 0.0075(12) 0.0057(12) 0.0000(10) 0.0007(10) 0.0010(9)
Ga3 0.0089(12) 0.0090(12) 0.0094(12) 0.0007(10) -0.0009(10) -0.0006(10)
Ga4 0.0085(12) 0.0091(12) 0.0074(12) 0.0005(10) 0.0009(10) -0.0022(10)
Ga5 0.0111(12) 0.0119(13) 0.0055(12) 0.0018(10) -0.0002(10) -0.0033(10)
Ga6 0.0078(12) 0.0095(13) 0.0047(12) -0.0006(10) -0.0012(10) 0.0005(9)
Ga7 0.0092(12) 0.0082(12) 0.0068(12) -0.0001(10) 0.0007(10) -0.0016(9)
Ga8 0.0089(12) 0.0096(12) 0.0079(12) 0.0002(10) 0.0025(10) 0.0015(10)
Ga9 0.0102(12) 0.0091(12) 0.0082(12) 0.0013(10) 0.0002(10) -0.0020(10)
Ga10 0.0103(12) 0.0112(13) 0.0063(12) -0.0020(10) 0.0023(10) -0.0039(10)
Ga11 0.0074(11) 0.0064(11) 0.0057(12) 0.0006(9) 0.0013(9) -0.0021(9)
Ga12 0.0093(12) 0.0090(12) 0.0062(12) -0.0015(10) -0.0010(10) 0.0001(10)
Ga13 0.0100(12) 0.0118(13) 0.0088(13) 0.0007(10) 0.0013(10) 0.0020(10)
Ga14 0.0118(13) 0.0105(12) 0.0075(12) -0.0022(10) 0.0028(10) -0.0029(10)
Ga15 0.0095(12) 0.0083(12) 0.0106(13) 0.0018(10) 0.0025(10) 0.0009(10)
Ga16 0.0105(17) 0.0082(17) 0.0046(17) 0.000 0.0011(14) 0.000
Ga17 0.0083(17) 0.0085(17) 0.0040(16) 0.000 0.0014(13) 0.000
Ga18 0.0120(18) 0.0089(17) 0.0045(17) 0.000 0.0007(14) 0.000
As1 0.0066(10) 0.0057(10) 0.0068(11) -0.0002(9) 0.0016(9) 0.0011(8)
As2 0.0059(10) 0.0061(10) 0.0046(11) 0.0002(9) 0.0006(8) -0.0016(8)
As3 0.0072(11) 0.0084(11) 0.0054(11) 0.0006(9) -0.0004(9) -0.0008(9)
As4 0.0085(11) 0.0092(11) 0.0058(11) -0.0019(9) 0.0002(9) -0.0023(9)
As5 0.0064(11) 0.0053(11) 0.0059(11) 0.0002(9) 0.0002(9) 0.0004(8)
As6 0.0071(11) 0.0074(11) 0.0054(11) 0.0009(9) 0.0005(9) 0.0027(8)
As7 0.0059(11) 0.0073(11) 0.0080(11) 0.0008(9) -0.0006(9) 0.0013(8)
As8 0.0061(11) 0.0074(11) 0.0055(11) 0.0005(9) 0.0021(9) 0.0020(8)
As9 0.0108(11) 0.0108(11) 0.0070(11) 0.0017(9) -0.0005(9) -0.0002(9)
As10 0.0059(11) 0.0082(11) 0.0049(11) 0.0000(9) 0.0016(9) -0.0010(8)
As11 0.0072(11) 0.0081(11) 0.0076(11) 0.0010(9) 0.0022(9) -0.0013(9)
As12 0.0063(11) 0.0071(11) 0.0075(11) -0.0006(9) 0.0014(9) -0.0014(8)
As13 0.0070(11) 0.0066(11) 0.0067(11) -0.0001(9) 0.0027(9) -0.0001(8)
As14 0.0068(11) 0.0078(11) 0.0050(11) -0.0003(9) 0.0001(9) 0.0016(9)
As15 0.0069(11) 0.0093(11) 0.0063(11) 0.0004(9) 0.0001(9) -0.0004(9)
As16 0.0051(10) 0.0051(10) 0.0070(11) 0.0015(9) -0.0017(9) -0.0002(8)
As17 0.0108(11) 0.0099(11) 0.0058(11) 0.0004(9) 0.0014(9) -0.0002(9)
As18 0.0086(11) 0.0061(11) 0.0070(11) 0.0007(9) 0.0025(9) -0.0004(9)
As19 0.0144(12) 0.0115(12) 0.0094(12) -0.0002(10) 0.0055(10) -0.0044(9)
As20 0.0115(11) 0.0130(12) 0.0069(11) -0.0005(10) -0.0015(9) 0.0043(9)
As21 0.0120(11) 0.0100(11) 0.0046(11) 0.0007(9) 0.0025(9) -0.0012(9)
As22 0.0110(12) 0.0103(12) 0.0102(12) -0.0030(10) 0.0021(9) -0.0041(9)
As23 0.0128(12) 0.0103(12) 0.0076(11) -0.0038(9) 0.0013(9) 0.0035(9)
As24 0.0096(11) 0.0101(11) 0.0129(12) 0.0004(10) 0.0018(9) -0.0021(9)

loop_
_atom_type_symbol
_atom_type_description
_atom_type_scat_dispersion_real
_atom_type_scat_dispersion_imag
_atom_type_scat_source
Ga Ga 0.2307 1.6083 'International Tables Vol C Tables 4.2.6.8 and 6.1.1.4'
As As 0.0499 2.0058 'International Tables Vol C Tables 4.2.6.8 and 6.1.1.4'
Eu Eu -0.1578 3.6682 'International Tables Vol C Tables 4.2.6.8 and 6.1.1.4'

loop_
_geom_angle_atom_site_label_1
_geom_angle_atom_site_label_2
_geom_angle_atom_site_label_3
_geom_angle
_geom_angle_site_symmetry_1
_geom_angle_site_symmetry_3
As4 Eu1 As9 100.99(7) 6_556 .
As4 Eu1 As22 85.00(7) 6_556 8_456
As9 Eu1 As22 102.07(7) . 8_456
As4 Eu1 As2 174.50(7) 6_556 2
As9 Eu1 As2 82.46(6) . 2
As22 Eu1 As2 98.55(6) 8_456 2
As4 Eu1 As7 80.72(6) 6_556 5_556
As9 Eu1 As7 175.57(7) . 5_556
As22 Eu1 As7 82.11(6) 8_456 5_556
As2 Eu1 As7 95.53(6) 2 5_556
As4 Eu1 As7 96.21(6) 6_556 .
As9 Eu1 As7 81.95(6) . .
As22 Eu1 As7 175.53(7) 8_456 .
As2 Eu1 As7 79.94(6) 2 .
As7 Eu1 As7 93.82(6) 5_556 .
As4 Eu1 Ga18 43.46(6) 6_556 5_566
As9 Eu1 Ga18 96.54(6) . 5_566
As22 Eu1 Ga18 43.13(5) 8_456 5_566
As2 Eu1 Ga18 140.87(7) 2 5_566
As7 Eu1 Ga18 87.52(6) 5_556 5_566
As7 Eu1 Ga18 138.91(6) . 5_566
As4 Eu1 Ga3 141.98(7) 6_556 .
As9 Eu1 Ga3 42.14(6) . .
As22 Eu1 Ga3 93.49(6) 8_456 .
As2 Eu1 Ga3 42.39(6) 2 .
As7 Eu1 Ga3 136.81(6) 5_556 .
As7 Eu1 Ga3 88.21(6) . .
Ga18 Eu1 Ga3 117.91(7) 5_566 .
As4 Eu1 Ga9 92.43(6) 6_556 .
As9 Eu1 Ga9 42.16(6) . .
As22 Eu1 Ga9 142.97(7) 8_456 .
As2 Eu1 Ga9 87.27(6) 2 .
As7 Eu1 Ga9 134.00(6) 5_556 .
As7 Eu1 Ga9 41.40(6) . .
Ga18 Eu1 Ga9 117.92(5) 5_566 .
Ga3 Eu1 Ga9 66.56(6) . .
As4 Eu1 Ga14 88.22(6) 6_556 8_456
As9 Eu1 Ga14 142.12(7) . 8_456
As22 Eu1 Ga14 41.66(6) 8_456 8_456
As2 Eu1 Ga14 91.65(6) 2 8_456
As7 Eu1 Ga14 41.63(6) 5_556 8_456
As7 Eu1 Ga14 133.97(7) . 8_456
Ga18 Eu1 Ga14 65.39(4) 5_566 8_456
Ga3 Eu1 Ga14 115.31(6) . 8_456
Ga9 Eu1 Ga14 175.37(6) . 8_456
As4 Eu1 Eu8 133.90(6) 6_556 8_456
As9 Eu1 Eu8 91.42(5) . 8_456
As22 Eu1 Eu8 48.92(5) 8_456 8_456
As2 Eu1 Eu8 49.69(4) 2 8_456
As7 Eu1 Eu8 90.26(5) 5_556 8_456
As7 Eu1 Eu8 129.62(5) . 8_456
Ga18 Eu1 Eu8 91.40(5) 5_566 8_456
Ga3 Eu1 Eu8 57.29(4) . 8_456
Ga9 Eu1 Eu8 123.80(5) . 8_456
Ga14 Eu1 Eu8 58.07(4) 8_456 8_456
As4 Eu1 Eu2 48.01(5) 6_556 6_556
As9 Eu1 Eu2 88.84(5) . 6_556
As22 Eu1 Eu2 133.01(6) 8_456 6_556
As2 Eu1 Eu2 128.32(5) 2 6_556
As7 Eu1 Eu2 89.34(5) 5_556 6_556
As7 Eu1 Eu2 48.38(4) . 6_556
Ga18 Eu1 Eu2 90.63(5) 5_566 6_556
Ga3 Eu1 Eu2 122.01(5) . 6_556
Ga9 Eu1 Eu2 55.45(4) . 6_556
Ga14 Eu1 Eu2 122.51(5) 8_456 6_556
Eu8 Eu1 Eu2 177.91(4) 8_456 6_556
As17 Eu2 As12 100.35(7) 6 .
As17 Eu2 As4 100.45(7) 6 .
As12 Eu2 As4 80.75(6) . .
As17 Eu2 As7 84.27(7) 6 6
As12 Eu2 As7 175.33(7) . 6
As4 Eu2 As7 97.78(7) . 6
As17 Eu2 As18 83.97(6) 6 7
As12 Eu2 As18 98.77(7) . 7
As4 Eu2 As18 175.58(7) . 7
As7 Eu2 As18 82.35(6) 6 7
As17 Eu2 As2 178.97(7) 6 .
As12 Eu2 As2 80.26(6) . .
As4 Eu2 As2 80.46(6) . .
As7 Eu2 As2 95.14(6) 6 .
As18 Eu2 As2 95.13(6) 7 .
As17 Eu2 Ga9 43.22(6) 6 6
As12 Eu2 Ga9 141.83(7) . 6
As4 Eu2 Ga9 93.66(6) . 6
As7 Eu2 Ga9 42.48(6) 6 6
As18 Eu2 Ga9 89.41(6) 7 6
As2 Eu2 Ga9 136.37(6) . 6
As17 Eu2 Ga13 43.16(6) 6 .
As12 Eu2 Ga13 94.16(6) . .
As4 Eu2 Ga13 142.07(7) . .
As7 Eu2 Ga13 89.71(6) 6 .
As18 Eu2 Ga13 42.28(6) 7 .
As2 Eu2 Ga13 136.06(6) . .
Ga9 Eu2 Ga13 67.45(6) 6 .
As17 Eu2 Ga7 93.85(6) 6 .
As12 Eu2 Ga7 41.30(6) . .
As4 Eu2 Ga7 41.42(6) . .
As7 Eu2 Ga7 138.25(6) 6 .
As18 Eu2 Ga7 139.09(6) 7 .
As2 Eu2 Ga7 87.15(6) . .
Ga9 Eu2 Ga7 116.43(6) 6 .
Ga13 Eu2 Ga7 116.84(6) . .
As17 Eu2 Eu4 90.08(5) 6 .
As12 Eu2 Eu4 48.16(5) . .
As4 Eu2 Eu4 128.91(6) . .
As7 Eu2 Eu4 133.14(5) 6 .
As18 Eu2 Eu4 50.79(5) 7 .
As2 Eu2 Eu4 89.73(5) . .
Ga9 Eu2 Eu4 124.71(5) 6 .
Ga13 Eu2 Eu4 57.29(5) . .
Ga7 Eu2 Eu4 88.46(5) . .
As17 Eu2 Eu1 90.31(5) 6 6
As12 Eu2 Eu1 128.32(5) . 6
As4 Eu2 Eu1 47.58(5) . 6
As7 Eu2 Eu1 50.40(5) 6 6
As18 Eu2 Eu1 132.75(6) 7 6
As2 Eu2 Eu1 89.94(5) . 6
Ga9 Eu2 Eu1 57.32(4) 6 6
Ga13 Eu2 Eu1 124.75(5) . 6
Ga7 Eu2 Eu1 88.00(5) . 6
Eu4 Eu2 Eu1 176.45(4) . 6
As17 Eu2 Eu8 131.81(6) 6 7
As12 Eu2 Eu8 89.45(5) . 7
As4 Eu2 Eu8 127.74(6) . 7
As7 Eu2 Eu8 87.97(5) 6 7
As18 Eu2 Eu8 47.84(5) 7 7
As2 Eu2 Eu8 47.29(4) . 7
Ga9 Eu2 Eu8 121.90(5) 6 7
Ga13 Eu2 Eu8 89.47(5) . 7
Ga7 Eu2 Eu8 121.54(5) . 7
Eu4 Eu2 Eu8 62.17(3) . 7
Eu1 Eu2 Eu8 119.81(4) 6 7
As17 Eu3 As6 100.03(7) 7_556 .
As17 Eu3 As14 100.20(7) 7_556 .
As6 Eu3 As14 80.77(6) . .
As17 Eu3 As16 84.26(6) 7_556 7_556
As6 Eu3 As16 175.66(7) . 7_556
As14 Eu3 As16 97.86(7) . 7_556
As17 Eu3 As10 84.21(6) 7_556 6_566
As6 Eu3 As10 98.71(6) . 6_566
As14 Eu3 As10 175.58(7) . 6_566
As16 Eu3 As10 82.34(6) 7_556 6_566
As17 Eu3 As8 179.02(7) 7_556 .
As6 Eu3 As8 80.48(6) . .
As14 Eu3 As8 80.70(6) . .
As16 Eu3 As8 95.25(6) 7_556 .
As10 Eu3 As8 94.88(6) 6_566 .
As17 Eu3 Ga13 43.25(6) 7_556 4
As6 Eu3 Ga13 93.86(6) . 4
As14 Eu3 Ga13 141.89(7) . 4
As16 Eu3 Ga13 89.74(6) 7_556 4
As10 Eu3 Ga13 42.44(6) 6_566 4
As8 Eu3 Ga13 135.94(6) . 4
As17 Eu3 Ga9 43.21(6) 7_556 7_556
As6 Eu3 Ga9 141.52(7) . 7_556
As14 Eu3 Ga9 93.59(6) . 7_556
As16 Eu3 Ga9 42.48(6) 7_556 7_556
As10 Eu3 Ga9 89.53(6) 6_566 7_556
As8 Eu3 Ga9 136.49(6) . 7_556
Ga13 Eu3 Ga9 67.49(6) 4 7_556
As17 Eu3 Ga6 93.78(6) 7_556 .
As6 Eu3 Ga6 41.33(6) . .
As14 Eu3 Ga6 41.29(6) . .
As16 Eu3 Ga6 138.22(6) 7_556 .
As10 Eu3 Ga6 139.14(6) 6_566 .
As8 Eu3 Ga6 87.16(6) . .
Ga13 Eu3 Ga6 116.82(6) 4 .
Ga9 Eu3 Ga6 116.38(6) 7_556 .
As17 Eu3 Eu11 90.13(5) 7_556 4
As6 Eu3 Eu11 48.23(5) . 4
As14 Eu3 Eu11 129.00(5) . 4
As16 Eu3 Eu11 132.99(6) 7_556 4
As10 Eu3 Eu11 50.65(5) 6_566 4
As8 Eu3 Eu11 89.59(5) . 4
Ga13 Eu3 Eu11 57.18(4) 4 4
Ga9 Eu3 Eu11 124.64(5) 7_556 4
Ga6 Eu3 Eu11 88.65(5) . 4
As17 Eu3 Eu5 90.34(5) 7_556 .
As6 Eu3 Eu5 128.49(6) . .
As14 Eu3 Eu5 47.72(5) . .
As16 Eu3 Eu5 50.31(5) 7_556 .
As10 Eu3 Eu5 132.64(5) 6_566 .
As8 Eu3 Eu5 90.00(5) . .
Ga13 Eu3 Eu5 124.81(5) 4 .
Ga9 Eu3 Eu5 57.34(4) 7_556 .
Ga6 Eu3 Eu5 88.07(5) . .
Eu11 Eu3 Eu5 176.71(4) 4 .
As17 Eu3 Eu12 131.88(6) 7_556 8_456
As6 Eu3 Eu12 89.68(5) . 8_456
As14 Eu3 Eu12 127.91(5) . 8_456
As16 Eu3 Eu12 87.93(5) 7_556 8_456
As10 Eu3 Eu12 47.67(5) 6_566 8_456
As8 Eu3 Eu12 47.21(4) . 8_456
Ga13 Eu3 Eu12 89.46(5) 4 8_456
Ga9 Eu3 Eu12 121.88(5) 7_556 8_456
Ga6 Eu3 Eu12 121.60(5) . 8_456
Eu11 Eu3 Eu12 62.10(3) 4 8_456
Eu5 Eu3 Eu12 119.65(4) . 8_456
As12 Eu4 As21 100.85(7) . .
As12 Eu4 As19 84.05(6) . .
As21 Eu4 As19 102.64(7) . .
As12 Eu4 As11 175.09(7) . 7
As21 Eu4 As11 82.65(6) . 7
As19 Eu4 As11 98.61(7) . 7
As12 Eu4 As18 96.89(6) . 7
As21 Eu4 As18 82.17(6) . 7
As19 Eu4 As18 174.87(7) . 7
As11 Eu4 As18 80.09(6) 7 7
As12 Eu4 As11 80.84(6) . .
As21 Eu4 As11 175.86(7) . .
As19 Eu4 As11 81.26(7) . .
As11 Eu4 As11 95.44(6) 7 .
As18 Eu4 As11 93.90(6) 7 .
As12 Eu4 Ga11 42.95(6) . .
As21 Eu4 Ga11 96.24(6) . .
As19 Eu4 Ga11 42.89(6) . .
As11 Eu4 Ga11 140.55(7) 7 .
As18 Eu4 Ga11 139.08(6) 7 .
As11 Eu4 Ga11 87.57(6) . .
As12 Eu4 Ga15 141.83(7) . .
As21 Eu4 Ga15 42.31(6) . .
As19 Eu4 Ga15 93.96(6) . .
As11 Eu4 Ga15 42.40(6) 7 .
As18 Eu4 Ga15 88.40(6) 7 .
As11 Eu4 Ga15 136.68(6) . .
Ga11 Eu4 Ga15 117.62(6) . .
As12 Eu4 Ga13 92.98(6) . .
As21 Eu4 Ga13 42.28(6) . .
As19 Eu4 Ga13 143.66(7) . .
As11 Eu4 Ga13 87.31(6) 7 .
As18 Eu4 Ga13 41.43(6) 7 .
As11 Eu4 Ga13 134.15(7) . .
Ga11 Eu4 Ga13 118.03(6) . .
Ga15 Eu4 Ga13 66.64(6) . .
As12 Eu4 Eu8 132.68(6) . .
As21 Eu4 Eu8 91.32(5) . .
As19 Eu4 Eu8 48.62(5) . .
As11 Eu4 Eu8 50.12(5) 7 .
As18 Eu4 Eu8 130.19(5) 7 .
As11 Eu4 Eu8 90.25(5) . .
Ga11 Eu4 Eu8 90.64(5) . .
Ga15 Eu4 Eu8 57.32(4) . .
Ga13 Eu4 Eu8 123.93(5) . .
As12 Eu4 Eu2 48.16(5) . .
As21 Eu4 Eu2 89.00(5) . .
As19 Eu4 Eu2 132.21(5) . .
As11 Eu4 Eu2 129.00(6) 7 .
As18 Eu4 Eu2 48.91(4) 7 .
As11 Eu4 Eu2 89.37(5) . .
Ga11 Eu4 Eu2 90.27(5) . .
Ga15 Eu4 Eu2 122.53(5) . .
Ga13 Eu4 Eu2 55.89(4) . .
Eu8 Eu4 Eu2 178.99(4) . .
As12 Eu4 Eu4 127.75(6) . 7
As21 Eu4 Eu4 130.99(6) . 7
As19 Eu4 Eu4 89.76(6) . 7
As11 Eu4 Eu4 48.45(5) 7 7
As18 Eu4 Eu4 85.68(5) 7 7
As11 Eu4 Eu4 46.99(4) . 7
Ga11 Eu4 Eu4 122.37(6) . 7
Ga15 Eu4 Eu4 90.26(5) . 7
Ga13 Eu4 Eu4 119.28(6) . 7
Eu8 Eu4 Eu4 62.12(3) . 7
Eu2 Eu4 Eu4 117.00(4) . 7
As14 Eu5 As9 100.75(7) . 7_556
As14 Eu5 As20 84.99(7) . .
As9 Eu5 As20 101.25(7) 7_556 .
As14 Eu5 As8 175.05(7) . 7_556
As9 Eu5 As8 82.42(6) 7_556 7_556
As20 Eu5 As8 98.17(7) . 7_556
As14 Eu5 As16 80.97(6) . .
As9 Eu5 As16 175.98(7) 7_556 .
As20 Eu5 As16 82.48(7) . .
As8 Eu5 As16 95.62(6) 7_556 .
As14 Eu5 As16 96.38(6) . 7_556
As9 Eu5 As16 82.07(6) 7_556 7_556
As20 Eu5 As16 176.14(7) . 7_556
As8 Eu5 As16 80.23(6) 7_556 7_556
As16 Eu5 As16 94.15(6) . 7_556
As14 Eu5 Ga11 43.36(6) . .
As9 Eu5 Ga11 96.27(6) 7_556 .
As20 Eu5 Ga11 43.07(6) . .
As8 Eu5 Ga11 140.48(7) 7_556 .
As16 Eu5 Ga11 87.48(6) . .
As16 Eu5 Ga11 138.98(6) 7_556 .
As14 Eu5 Ga3 141.61(7) . 7_556
As9 Eu5 Ga3 42.05(6) 7_556 7_556
As20 Eu5 Ga3 92.88(6) . 7_556
As8 Eu5 Ga3 42.37(6) 7_556 7_556
As16 Eu5 Ga3 136.85(6) . 7_556
As16 Eu5 Ga3 88.28(6) 7_556 7_556
Ga11 Eu5 Ga3 117.61(6) . 7_556
As14 Eu5 Ga9 92.39(6) . 7_556
As9 Eu5 Ga9 42.18(6) 7_556 7_556
As20 Eu5 Ga9 142.20(7) . 7_556
As8 Eu5 Ga9 87.43(6) 7_556 7_556
As16 Eu5 Ga9 134.41(6) . 7_556
As16 Eu5 Ga9 41.48(6) 7_556 7_556
Ga11 Eu5 Ga9 117.78(6) . 7_556
Ga3 Eu5 Ga9 66.52(6) 7_556 7_556
As14 Eu5 Ga12 88.39(6) . .
As9 Eu5 Ga12 141.51(7) 7_556 .
As20 Eu5 Ga12 41.87(6) . .
As8 Eu5 Ga12 91.44(6) 7_556 .
As16 Eu5 Ga12 41.79(6) . .
As16 Eu5 Ga12 134.43(6) 7_556 .
Ga11 Eu5 Ga12 65.28(6) . .
Ga3 Eu5 Ga12 114.97(6) 7_556 .
Ga9 Eu5 Ga12 175.91(6) 7_556 .
As14 Eu5 Eu12 133.59(6) . 2_655
As9 Eu5 Eu12 90.99(5) 7_556 2_655
As20 Eu5 Eu12 48.61(5) . 2_655
As8 Eu5 Eu12 49.61(5) 7_556 2_655
As16 Eu5 Eu12 90.39(5) . 2_655
As16 Eu5 Eu12 129.83(5) 7_556 2_655
Ga11 Eu5 Eu12 91.08(5) . 2_655
Ga3 Eu5 Eu12 57.09(4) 7_556 2_655
Ga9 Eu5 Eu12 123.57(5) 7_556 2_655
Ga12 Eu5 Eu12 57.92(4) . 2_655
As14 Eu5 Eu3 48.06(5) . .
As9 Eu5 Eu3 88.97(5) 7_556 .
As20 Eu5 Eu3 133.05(6) . .
As8 Eu5 Eu3 128.71(5) 7_556 .
As16 Eu5 Eu3 89.53(5) . .
As16 Eu5 Eu3 48.48(4) 7_556 .
Ga11 Eu5 Eu3 90.61(5) . .
Ga3 Eu5 Eu3 122.11(5) 7_556 .
Ga9 Eu5 Eu3 55.60(4) 7_556 .
Ga12 Eu5 Eu3 122.79(5) . .
Eu12 Eu5 Eu3 178.29(4) 2_655 .
As21 Eu6 As17 79.13(6) . 6
As21 Eu6 As20 89.38(7) . .
As17 Eu6 As20 140.00(7) 6 .
As21 Eu6 As23 90.72(7) . .
As17 Eu6 As23 140.45(7) 6 .
As20 Eu6 As23 77.03(6) . .
As21 Eu6 As15 140.31(7) . .
As17 Eu6 As15 87.10(6) 6 .
As20 Eu6 As15 77.67(6) . .
As23 Eu6 As15 121.59(7) . .
As21 Eu6 As13 140.87(7) . 4_545
As17 Eu6 As13 87.43(6) 6 4_545
As20 Eu6 As13 122.32(7) . 4_545
As23 Eu6 As13 76.66(6) . 4_545
As15 Eu6 As13 74.24(6) . 4_545
As21 Eu6 Ga12 130.78(7) . .
As17 Eu6 Ga12 127.63(7) 6 .
As20 Eu6 Ga12 42.49(6) . .
As23 Eu6 Ga12 87.67(6) . .
As15 Eu6 Ga12 41.35(6) . .
As13 Eu6 Ga12 86.17(6) 4_545 .
As21 Eu6 Ga5 131.51(7) . 4_545
As17 Eu6 Ga5 127.49(7) 6 4_545
As20 Eu6 Ga5 88.48(6) . 4_545
As23 Eu6 Ga5 41.86(6) . 4_545
As15 Eu6 Ga5 86.01(6) . 4_545
As13 Eu6 Ga5 40.81(6) 4_545 4_545
Ga12 Eu6 Ga5 69.23(6) . 4_545
As21 Eu6 Eu10 50.24(7) . .
As17 Eu6 Eu10 129.12(8) 6 .
As20 Eu6 Eu10 55.96(13) . .
As23 Eu6 Eu10 50.45(12) . .
As15 Eu6 Eu10 133.57(13) . .
As13 Eu6 Eu10 126.95(13) 4_545 .
Ga12 Eu6 Eu10 94.58(11) . .
Ga5 Eu6 Eu10 90.32(10) 4_545 .
As21 Eu6 Eu7 128.82(6) . 4_545
As17 Eu6 Eu7 49.69(5) 6 4_545
As20 Eu6 Eu7 128.05(6) . 4_545
As23 Eu6 Eu7 127.00(6) . 4_545
As15 Eu6 Eu7 50.39(5) . 4_545
As13 Eu6 Eu7 50.35(5) 4_545 4_545
Ga12 Eu6 Eu7 88.70(5) . 4_545
Ga5 Eu6 Eu7 88.17(5) 4_545 4_545
Eu10 Eu6 Eu7 175.65(15) . 4_545
As9 Eu7 As17 79.69(7) 7_556 7_556
As9 Eu7 As22 88.39(7) 7_556 .
As17 Eu7 As22 139.95(7) 7_556 .
As9 Eu7 As19 89.82(7) 7_556 .
As17 Eu7 As19 140.67(7) 7_556 .
As22 Eu7 As19 76.53(6) . .
As9 Eu7 As13 141.14(7) 7_556 .
As17 Eu7 As13 87.83(6) 7_556 .
As22 Eu7 As13 122.42(7) . .
As19 Eu7 As13 76.89(6) . .
As9 Eu7 As15 140.38(7) 7_556 4
As17 Eu7 As15 87.33(6) 7_556 4
As22 Eu7 As15 77.87(6) . 4
As19 Eu7 As15 121.75(7) . 4
As13 Eu7 As15 74.50(6) . 4
As9 Eu7 Ga14 129.90(7) 7_556 .
As17 Eu7 Ga14 128.02(7) 7_556 .
As22 Eu7 Ga14 42.50(6) . .
As19 Eu7 Ga14 87.44(6) . .
As13 Eu7 Ga14 86.39(6) . .
As15 Eu7 Ga14 41.55(6) 4 .
As9 Eu7 Ga10 130.81(7) 7_556 .
As17 Eu7 Ga10 128.00(7) 7_556 .
As22 Eu7 Ga10 88.31(6) . .
As19 Eu7 Ga10 41.96(6) . .
As13 Eu7 Ga10 40.93(6) . .
As15 Eu7 Ga10 86.23(6) 4 .
Ga14 Eu7 Ga10 69.21(6) . .
As9 Eu7 Eu9 49.41(6) 7_556 .
As17 Eu7 Eu9 128.96(7) 7_556 .
As22 Eu7 Eu9 54.67(10) . .
As19 Eu7 Eu9 50.87(10) . .
As13 Eu7 Eu9 127.65(11) . .
As15 Eu7 Eu9 132.52(11) 4 .
Ga14 Eu7 Eu9 93.57(9) . .
Ga10 Eu7 Eu9 90.64(9) . .
As9 Eu7 Eu6 129.57(6) 7_556 4
As17 Eu7 Eu6 49.88(5) 7_556 4
As22 Eu7 Eu6 128.36(6) . 4
As19 Eu7 Eu6 127.56(6) . 4
As13 Eu7 Eu6 50.66(5) . 4
As15 Eu7 Eu6 50.49(5) 4 4
Ga14 Eu7 Eu6 89.02(5) . 4
Ga10 Eu7 Eu6 88.58(5) . 4
Eu9 Eu7 Eu6 176.83(11) . 4
As19 Eu8 As22 81.45(7) . .
As19 Eu8 As2 176.76(7) . 7
As22 Eu8 As2 99.19(7) . 7
As19 Eu8 As24 99.03(7) . .
As22 Eu8 As24 98.14(7) . .
As2 Eu8 As24 84.05(6) 7 .
As19 Eu8 As11 99.41(7) . 7
As22 Eu8 As11 177.57(7) . 7
As2 Eu8 As11 79.83(6) 7 7
As24 Eu8 As11 83.99(6) . 7
As19 Eu8 As18 80.55(7) . .
As22 Eu8 As18 81.65(7) . .
As2 Eu8 As18 96.37(6) 7 .
As24 Eu8 As18 179.56(7) . .
As11 Eu8 As18 96.22(6) 7 .
As19 Eu8 Ga15 94.18(6) . .
As22 Eu8 Ga15 140.29(7) . .
As2 Eu8 Ga15 87.36(6) 7 .
As24 Eu8 Ga15 43.26(6) . .
As11 Eu8 Ga15 42.04(6) 7 .
As18 Eu8 Ga15 136.86(7) . .
As19 Eu8 Ga3 141.15(7) . 8
As22 Eu8 Ga3 93.43(6) . 8
As2 Eu8 Ga3 42.08(6) 7 8
As24 Eu8 Ga3 43.29(6) . 8
As11 Eu8 Ga3 87.32(6) 7 8
As18 Eu8 Ga3 137.09(7) . 8
Ga15 Eu8 Ga3 65.69(6) . 8
As19 Eu8 Eu9 52.38(10) . .
As22 Eu8 Eu9 56.24(11) . .
As2 Eu8 Eu9 130.55(11) 7 .
As24 Eu8 Eu9 61.78(7) . .
As11 Eu8 Eu9 126.05(11) 7 .
As18 Eu8 Eu9 117.80(7) . .
Ga15 Eu8 Eu9 89.92(9) . .
Ga3 Eu8 Eu9 92.90(8) 8 .
As19 Eu8 Eu4 49.70(5) . .
As22 Eu8 Eu4 131.13(6) . .
As2 Eu8 Eu4 129.66(5) 7 .
As24 Eu8 Eu4 89.40(5) . .
As11 Eu8 Eu4 49.84(4) 7 .
As18 Eu8 Eu4 90.44(5) . .
Ga15 Eu8 Eu4 56.56(4) . .
Ga3 Eu8 Eu4 122.25(5) 8 .
Eu9 Eu8 Eu4 87.14(12) . .
As19 Eu8 Eu1 131.05(6) . 8
As22 Eu8 Eu1 49.61(5) . 8
As2 Eu8 Eu1 49.65(5) 7 8
As24 Eu8 Eu1 89.55(5) . 8
As11 Eu8 Eu1 129.48(5) 7 8
As18 Eu8 Eu1 90.62(5) . 8
Ga15 Eu8 Eu1 122.26(5) . 8
Ga3 Eu8 Eu1 56.57(4) 8 8
Eu9 Eu8 Eu1 92.85(12) . 8
Eu4 Eu8 Eu1 178.82(4) . 8
As19 Eu8 Eu2 127.78(6) . 7
As22 Eu8 Eu2 90.20(5) . 7
As2 Eu8 Eu2 49.14(5) 7 7
As24 Eu8 Eu2 133.19(6) . 7
As11 Eu8 Eu2 87.48(5) 7 7
As18 Eu8 Eu2 47.23(4) . 7
Ga15 Eu8 Eu2 121.60(5) . 7
Ga3 Eu8 Eu2 90.49(5) 8 7
Eu9 Eu8 Eu2 146.41(10) . 7
Eu4 Eu8 Eu2 118.71(4) . 7
Eu1 Eu8 Eu2 61.76(3) 8 7
As9 Eu9 As24 84.49(10) 7_556 2_655
As9 Eu9 As19 94.52(12) 7_556 .
As24 Eu9 As19 148.8(3) 2_655 .
As9 Eu9 Eu10 134.3(2) 7_556 .
As24 Eu9 Eu10 69.70(14) 2_655 .
As19 Eu9 Eu10 89.8(2) . .
As9 Eu9 As22 88.94(14) 7_556 .
As24 Eu9 As22 134.0(2) 2_655 .
As19 Eu9 As22 77.04(9) . .
Eu10 Eu9 As22 136.06(12) . .
As9 Eu9 Eu9 123.04(18) 7_556 2_655
As24 Eu9 Eu9 66.31(15) 2_655 2_655
As19 Eu9 Eu9 135.23(15) . 2_655
Eu10 Eu9 Eu9 80.76(16) . 2_655
As22 Eu9 Eu9 80.04(9) . 2_655
As9 Eu9 As24 172.5(3) 7_556 .
As24 Eu9 As24 96.37(10) 2_655 .
As19 Eu9 As24 88.57(10) . .
Eu10 Eu9 As24 52.35(10) . .
As22 Eu9 As24 85.15(11) . .
Eu9 Eu9 As24 51.39(10) 2_655 .
As9 Eu9 Ga3 41.53(7) 7_556 7_556
As24 Eu9 Ga3 43.06(7) 2_655 7_556
As19 Eu9 Ga3 127.02(16) . 7_556
Eu10 Eu9 Ga3 102.95(14) . 7_556
As22 Eu9 Ga3 118.53(17) . 7_556
Eu9 Eu9 Ga3 97.71(15) 2_655 7_556
As24 Eu9 Ga3 139.27(11) . 7_556
As9 Eu9 Eu8 128.26(11) 7_556 .
As24 Eu9 Eu8 145.74(12) 2_655 .
As19 Eu9 Eu8 51.17(6) . .
Eu10 Eu9 Eu8 88.62(12) . .
As22 Eu9 Eu8 50.56(7) . .
Eu9 Eu9 Eu8 84.71(11) 2_655 .
As24 Eu9 Eu8 49.79(6) . .
Ga3 Eu9 Eu8 168.41(16) 7_556 .
As9 Eu9 Eu7 52.19(7) 7_556 .
As24 Eu9 Eu7 136.48(11) 2_655 .
As19 Eu9 Eu7 53.80(7) . .
Eu10 Eu9 Eu7 142.3(2) . .
As22 Eu9 Eu7 52.67(7) . .
Eu9 Eu9 Eu7 130.57(11) 2_655 .
As24 Eu9 Eu7 125.98(9) . .
Ga3 Eu9 Eu7 93.72(8) 7_556 .
Eu8 Eu9 Eu7 76.32(6) . .
As9 Eu9 Eu10 128.57(11) 7_556 2_655
As24 Eu9 Eu10 44.12(8) 2_655 2_655
As19 Eu9 Eu10 127.08(19) . 2_655
Eu10 Eu9 Eu10 39.2(2) . 2_655
As22 Eu9 Eu10 125.21(19) . 2_655
Eu9 Eu9 Eu10 47.29(16) 2_655 2_655
As24 Eu9 Eu10 52.94(8) . 2_655
Ga3 Eu9 Eu10 87.05(8) 7_556 2_655
Eu8 Eu9 Eu10 102.70(9) . 2_655
Eu7 Eu9 Eu10 177.8(2) . 2_655
As9 Eu9 Eu5 43.02(9) 7_556 .
As24 Eu9 Eu5 82.98(10) 2_655 .
As19 Eu9 Eu5 75.50(12) . .
Eu10 Eu9 Eu5 95.30(18) . .
As22 Eu9 Eu5 120.58(9) . .
Eu9 Eu9 Eu5 148.56(13) 2_655 .
As24 Eu9 Eu5 144.4(2) . .
Ga3 Eu9 Eu5 52.48(7) 7_556 .
Eu8 Eu9 Eu5 126.55(13) . .
Eu7 Eu9 Eu5 68.58(7) . .
Eu10 Eu9 Eu5 113.43(15) 2_655 .
Eu10 Eu10 As21 134.6(3) 2_655 .
Eu10 Eu10 As24 77.0(2) 2_655 .
As21 Eu10 As24 84.06(11) . .
Eu10 Eu10 As23 83.65(13) 2_655 .
As21 Eu10 As23 95.11(15) . .
As24 Eu10 As23 151.4(4) . .
Eu10 Eu10 Eu9 92.80(15) 2_655 .
As21 Eu10 Eu9 118.7(3) . .
As24 Eu10 Eu9 69.80(16) . .
As23 Eu10 Eu9 132.72(17) . .
Eu10 Eu10 As20 134.9(2) 2_655 .
As21 Eu10 As20 87.92(17) . .
As24 Eu10 As20 131.5(3) . .
As23 Eu10 As20 76.94(10) . .
Eu9 Eu10 As20 72.7(2) . .
Eu10 Eu10 As24 54.97(13) 2_655 2_655
As21 Eu10 As24 169.9(4) . 2_655
As24 Eu10 As24 96.71(12) . 2_655
As23 Eu10 As24 89.01(12) . 2_655
Eu9 Eu10 As24 52.87(11) . 2_655
As20 Eu10 As24 84.06(15) . 2_655
Eu10 Eu10 Ga15 107.2(3) 2_655 .
As21 Eu10 Ga15 41.37(7) . .
As24 Eu10 Ga15 42.86(7) . .
As23 Eu10 Ga15 128.1(2) . .
Eu9 Eu10 Ga15 98.09(17) . .
As20 Eu10 Ga15 116.9(2) . .
As24 Eu10 Ga15 139.28(13) 2_655 .
Eu10 Eu10 Eu12 86.25(16) 2_655 2_655
As21 Eu10 Eu12 127.49(13) . 2_655
As24 Eu10 Eu12 145.64(16) . 2_655
As23 Eu10 Eu12 51.26(7) . 2_655
Eu9 Eu10 Eu12 81.48(15) . 2_655
As20 Eu10 Eu12 49.99(8) . 2_655
As24 Eu10 Eu12 49.74(7) 2_655 2_655
Ga15 Eu10 Eu12 166.6(2) . 2_655
Eu10 Eu10 Eu6 136.28(13) 2_655 .
As21 Eu10 Eu6 51.94(7) . .
As24 Eu10 Eu6 135.61(14) . .
As23 Eu10 Eu6 54.04(8) . .
Eu9 Eu10 Eu6 122.7(3) . .
As20 Eu10 Eu6 52.40(8) . .
As24 Eu10 Eu6 125.48(12) 2_655 .
Ga15 Eu10 Eu6 93.30(10) . .
Eu12 Eu10 Eu6 75.97(7) 2_655 .
Eu10 Eu10 Eu9 48.03(17) 2_655 2_655
As21 Eu10 Eu9 128.81(12) . 2_655
As24 Eu10 Eu9 44.76(8) . 2_655
As23 Eu10 Eu9 128.9(2) . 2_655
Eu9 Eu10 Eu9 52.0(2) . 2_655
As20 Eu10 Eu9 122.6(2) . 2_655
As24 Eu10 Eu9 52.65(7) 2_655 2_655
Ga15 Eu10 Eu9 87.56(9) . 2_655
Eu12 Eu10 Eu9 102.38(10) 2_655 2_655
Eu6 Eu10 Eu9 174.6(3) . 2_655
Eu10 Eu10 Eu11 93.37(19) 2_655 .
As21 Eu10 Eu11 43.17(11) . .
As24 Eu10 Eu11 83.47(13) . .
As23 Eu10 Eu11 76.78(16) . .
Eu9 Eu10 Eu11 150.39(14) . .
As20 Eu10 Eu11 120.41(11) . .
As24 Eu10 Eu11 146.9(3) 2_655 .
Ga15 Eu10 Eu11 52.50(8) . .
Eu12 Eu10 Eu11 127.81(17) 2_655 .
Eu6 Eu10 Eu11 68.86(9) . .
Eu9 Eu10 Eu11 115.59(16) 2_655 .
As6 Eu11 As21 100.39(7) 4_545 .
As6 Eu11 As23 83.80(6) 4_545 2_655
As21 Eu11 As23 101.66(7) . 2_655
As6 Eu11 As1 176.01(7) 4_545 7
As21 Eu11 As1 82.51(6) . 7
As23 Eu11 As1 98.37(6) 2_655 7
As6 Eu11 As10 97.04(6) 4_545 7
As21 Eu11 As10 82.58(6) . 7
As23 Eu11 As10 175.48(7) 2_655 7
As1 Eu11 As10 80.54(6) 7 7
As6 Eu11 As1 81.10(6) 4_545 3_545
As21 Eu11 As1 176.34(7) . 3_545
As23 Eu11 As1 81.79(6) 2_655 3_545
As1 Eu11 As1 95.85(6) 7 3_545
As10 Eu11 As1 93.94(6) 7 3_545
As6 Eu11 Ga17 42.80(6) 4_545 3_545
As21 Eu11 Ga17 95.72(6) . 3_545
As23 Eu11 Ga17 42.61(5) 2_655 3_545
As1 Eu11 Ga17 140.02(7) 7 3_545
As10 Eu11 Ga17 139.10(6) 7 3_545
As1 Eu11 Ga17 87.64(6) 3_545 3_545
As6 Eu11 Ga15 141.21(7) 4_545 .
As21 Eu11 Ga15 42.19(6) . .
As23 Eu11 Ga15 93.42(6) 2_655 .
As1 Eu11 Ga15 42.27(6) 7 .
As10 Eu11 Ga15 88.70(6) 7 .
As1 Eu11 Ga15 136.95(6) 3_545 .
Ga17 Eu11 Ga15 117.11(7) 3_545 .
As6 Eu11 Ga13 92.78(6) 4_545 .
As21 Eu11 Ga13 42.43(6) . .
As23 Eu11 Ga13 142.79(7) 2_655 .
As1 Eu11 Ga13 87.52(6) 7 .
As10 Eu11 Ga13 41.69(6) 7 .
As1 Eu11 Ga13 134.41(7) 3_545 .
Ga17 Eu11 Ga13 117.72(5) 3_545 .
Ga15 Eu11 Ga13 66.67(6) . .
As6 Eu11 Ga5 87.55(6) 4_545 3_545
As21 Eu11 Ga5 141.55(7) . 3_545
As23 Eu11 Ga5 41.38(6) 2_655 3_545
As1 Eu11 Ga5 91.86(6) 7 3_545
As10 Eu11 Ga5 134.14(6) 7 3_545
As1 Eu11 Ga5 41.56(6) 3_545 3_545
Ga17 Eu11 Ga5 65.06(4) 3_545 3_545
Ga15 Eu11 Ga5 115.33(6) . 3_545
Ga13 Eu11 Ga5 175.83(6) . 3_545
As6 Eu11 Ga2 40.96(6) 4_545 4_545
As21 Eu11 Ga2 139.54(6) . 4_545
As23 Eu11 Ga2 87.65(6) 2_655 4_545
As1 Eu11 Ga2 135.52(6) 7 4_545
As10 Eu11 Ga2 90.09(6) 7 4_545
As1 Eu11 Ga2 41.18(5) 3_545 4_545
Ga17 Eu11 Ga2 64.99(7) 3_545 4_545
Ga15 Eu11 Ga2 177.67(6) . 4_545
Ga13 Eu11 Ga2 113.51(6) . 4_545
Ga5 Eu11 Ga2 64.32(5) 3_545 4_545
As6 Eu11 Eu12 132.28(6) 4_545 .
As21 Eu11 Eu12 90.76(5) . .
As23 Eu11 Eu12 48.49(5) 2_655 .
As1 Eu11 Eu12 49.98(5) 7 .
As10 Eu11 Eu12 130.52(5) 7 .
As1 Eu11 Eu12 90.66(5) 3_545 .
Ga17 Eu11 Eu12 90.27(5) 3_545 .
Ga15 Eu11 Eu12 57.08(4) . .
Ga13 Eu11 Eu12 123.74(5) . .
Ga5 Eu11 Eu12 58.30(4) 3_545 .
Ga2 Eu11 Eu12 122.63(5) 4_545 .
As23 Eu12 As20 81.95(7) 2_655 2_655
As23 Eu12 As8 176.39(7) 2_655 8
As20 Eu12 As8 99.14(7) 2_655 8
As23 Eu12 As10 80.72(7) 2_655 3_545
As20 Eu12 As10 81.93(7) 2_655 3_545
As8 Eu12 As10 96.00(6) 8 3_545
As23 Eu12 As24 99.12(7) 2_655 .
As20 Eu12 As24 98.22(7) 2_655 .
As8 Eu12 As24 84.16(6) 8 .
As10 Eu12 As24 179.76(7) 3_545 .
As23 Eu12 As1 99.17(7) 2_655 7
As20 Eu12 As1 177.36(7) 2_655 7
As8 Eu12 As1 79.60(6) 8 7
As10 Eu12 As1 95.87(6) 3_545 7
As24 Eu12 As1 83.99(6) . 7
As23 Eu12 Ga15 93.97(6) 2_655 .
As20 Eu12 Ga15 140.41(7) 2_655 .
As8 Eu12 Ga15 87.37(6) 8 .
As10 Eu12 Ga15 136.53(7) 3_545 .
As24 Eu12 Ga15 43.29(6) . .
As1 Eu12 Ga15 42.05(6) 7 .
As23 Eu12 Ga3 141.34(7) 2_655 8
As20 Eu12 Ga3 93.32(6) 2_655 8
As8 Eu12 Ga3 42.19(6) 8 8
As10 Eu12 Ga3 136.86(6) 3_545 8
As24 Eu12 Ga3 43.33(6) . 8
As1 Eu12 Ga3 87.29(6) 7 8
Ga15 Eu12 Ga3 65.78(6) . 8
As23 Eu12 Ga12 87.80(6) 2_655 2_655
As20 Eu12 Ga12 41.59(6) 2_655 2_655
As8 Eu12 Ga12 90.75(6) 8 2_655
As10 Eu12 Ga12 42.06(6) 3_545 2_655
As24 Eu12 Ga12 138.12(7) . 2_655
As1 Eu12 Ga12 135.91(6) 7 2_655
Ga15 Eu12 Ga12 177.51(6) . 2_655
Ga3 Eu12 Ga12 113.72(6) 8 2_655
As23 Eu12 Eu10 51.65(13) 2_655 2_655
As20 Eu12 Eu10 57.34(14) 2_655 2_655
As8 Eu12 Eu10 131.78(13) 8 2_655
As10 Eu12 Eu10 118.01(8) 3_545 2_655
As24 Eu12 Eu10 61.96(7) . 2_655
As1 Eu12 Eu10 125.21(14) 7 2_655
Ga15 Eu12 Eu10 89.39(11) . 2_655
Ga3 Eu12 Eu10 93.68(10) 8 2_655
Ga12 Eu12 Eu10 93.09(11) 2_655 2_655
As23 Eu12 Eu11 49.61(5) 2_655 .
As20 Eu12 Eu11 131.56(6) 2_655 .
As8 Eu12 Eu11 129.25(5) 8 .
As10 Eu12 Eu11 89.99(5) 3_545 .
As24 Eu12 Eu11 89.77(5) . .
As1 Eu12 Eu11 49.66(5) 7 .
Ga15 Eu12 Eu11 56.68(4) . .
Ga3 Eu12 Eu11 122.46(5) 8 .
Ga12 Eu12 Eu11 123.75(5) 2_655 .
Eu10 Eu12 Eu11 86.41(15) 2_655 .
As23 Eu12 Eu5 131.56(6) 2_655 2_655
As20 Eu12 Eu5 49.61(5) 2_655 2_655
As8 Eu12 Eu5 49.59(5) 8 2_655
As10 Eu12 Eu5 90.35(5) 3_545 2_655
As24 Eu12 Eu5 89.89(5) . 2_655
As1 Eu12 Eu5 129.19(5) 7 2_655
Ga15 Eu12 Eu5 122.47(5) . 2_655
Ga3 Eu12 Eu5 56.69(4) 8 2_655
Ga12 Eu12 Eu5 57.07(4) 2_655 2_655
Eu10 Eu12 Eu5 94.42(15) 2_655 2_655
Eu11 Eu12 Eu5 178.83(4) . 2_655
As5 Ga1 As4 112.53(12) . 2
As5 Ga1 As7 110.24(11) . .
As4 Ga1 As7 107.18(12) 2 .
As5 Ga1 As2 111.20(12) . 2
As4 Ga1 As2 108.03(11) 2 2
As7 Ga1 As2 107.44(11) . 2
As3 Ga2 As6 112.50(12) 2 .
As3 Ga2 As8 111.00(12) 2 .
As6 Ga2 As8 108.03(11) . .
As3 Ga2 As1 110.52(11) 2 2
As6 Ga2 As1 108.49(11) . 2
As8 Ga2 As1 106.06(11) . 2
As3 Ga2 Eu11 140.53(10) 2 4
As6 Ga2 Eu11 53.48(7) . 4
As8 Ga2 Eu11 108.47(9) . 4
As1 Ga2 Eu11 56.70(7) 2 4
As9 Ga3 As2 108.74(12) . 2
As9 Ga3 As8 108.67(11) . .
As2 Ga3 As8 110.87(12) 2 .
As9 Ga3 As24 107.52(12) . 8_456
As2 Ga3 As24 110.38(11) 2 8_456
As8 Ga3 As24 110.57(12) . 8_456
As9 Ga3 Eu1 55.39(7) . .
As2 Ga3 Eu1 56.70(7) 2 .
As8 Ga3 Eu1 141.96(10) . .
As24 Ga3 Eu1 107.34(9) 8_456 .
As9 Ga3 Eu5 55.34(7) . 7_556
As2 Ga3 Eu5 141.66(10) 2 7_556
As8 Ga3 Eu5 56.56(7) . 7_556
As24 Ga3 Eu5 107.83(9) 8_456 7_556
Eu1 Ga3 Eu5 108.43(7) . 7_556
As9 Ga3 Eu12 109.51(10) . 8_456
As2 Ga3 Eu12 141.74(10) 2 8_456
As8 Ga3 Eu12 56.30(7) . 8_456
As24 Ga3 Eu12 56.46(7) 8_456 8_456
Eu1 Ga3 Eu12 156.16(8) . 8_456
Eu5 Ga3 Eu12 66.23(5) 7_556 8_456
As9 Ga3 Eu8 109.74(9) . 8_456
As2 Ga3 Eu8 56.23(7) 2 8_456
As8 Ga3 Eu8 141.58(10) . 8_456
As24 Ga3 Eu8 56.27(7) 8_456 8_456
Eu1 Ga3 Eu8 66.14(5) . 8_456
Eu5 Ga3 Eu8 156.56(8) 7_556 8_456
Eu12 Ga3 Eu8 108.88(7) 8_456 8_456
As9 Ga3 Eu9 53.04(8) . 7_556
As2 Ga3 Eu9 127.91(15) 2 7_556
As8 Ga3 Eu9 121.14(15) . 7_556
As24 Ga3 Eu9 54.63(8) 8_456 7_556
Eu1 Ga3 Eu9 79.25(11) . 7_556
Eu5 Ga3 Eu9 73.87(11) 7_556 7_556
Eu12 Ga3 Eu9 76.96(11) 8_456 7_556
Eu8 Ga3 Eu9 82.70(11) 8_456 7_556
As3 Ga4 As12 112.47(12) . .
As3 Ga4 As2 110.92(11) . .
As12 Ga4 As2 108.04(12) . .
As3 Ga4 As11 110.41(12) . .
As12 Ga4 As11 108.43(11) . .
As2 Ga4 As11 106.34(11) . .
As13 Ga5 As23 108.29(12) . 4
As13 Ga5 As1 115.88(12) . .
As23 Ga5 As1 110.14(11) 4 .
As13 Ga5 As10 109.27(11) . .
As23 Ga5 As10 105.40(11) 4 .
As1 Ga5 As10 107.35(11) . .
As13 Ga5 Eu6 60.11(7) . 4
As23 Ga5 Eu6 59.25(8) 4 4
As1 Ga5 Eu6 161.97(10) . 4
As10 Ga5 Eu6 90.10(8) . 4
As13 Ga5 Eu11 143.32(10) . 3_455
As23 Ga5 Eu11 55.15(7) 4 3_455
As1 Ga5 Eu11 56.90(7) . 3_455
As10 Ga5 Eu11 106.90(9) . 3_455
Eu6 Ga5 Eu11 114.39(7) 4 3_455
As3 Ga6 As13 116.75(12) . .
As3 Ga6 As14 111.03(12) . .
As13 Ga6 As14 105.67(11) . .
As3 Ga6 As6 111.29(11) . .
As13 Ga6 As6 105.44(12) . .
As14 Ga6 As6 105.92(11) . .
As3 Ga6 Eu3 141.80(10) . .
As13 Ga6 Eu3 101.45(9) . .
As14 Ga6 Eu3 54.52(7) . .
As6 Ga6 Eu3 54.31(7) . .
As5 Ga7 As15 117.78(12) . .
As5 Ga7 As12 110.80(12) . .
As15 Ga7 As12 105.36(11) . .
As5 Ga7 As4 110.58(11) . .
As15 Ga7 As4 105.63(12) . .
As12 Ga7 As4 105.89(11) . .
As5 Ga7 Eu2 141.37(10) . .
As15 Ga7 Eu2 100.86(9) . .
As12 Ga7 Eu2 54.41(7) . .
As4 Ga7 Eu2 54.58(7) . .
As5 Ga8 As14 112.25(12) . .
As5 Ga8 As16 110.24(12) . .
As14 Ga8 As16 107.22(11) . .
As5 Ga8 As8 111.35(11) . .
As14 Ga8 As8 107.94(11) . .
As16 Ga8 As8 107.64(11) . .
As7 Ga9 As16 112.45(12) . .
As7 Ga9 As9 109.33(11) . .
As16 Ga9 As9 109.26(12) . .
As7 Ga9 As17 109.73(12) . .
As16 Ga9 As17 109.48(11) . .
As9 Ga9 As17 106.41(11) . .
As7 Ga9 Eu2 56.72(7) . 6_556
As16 Ga9 Eu2 142.05(10) . 6_556
As9 Ga9 Eu2 108.51(9) . 6_556
As17 Ga9 Eu2 55.28(7) . 6_556
As7 Ga9 Eu3 142.05(10) . 7_556
As16 Ga9 Eu3 56.62(7) . 7_556
As9 Ga9 Eu3 108.45(9) . 7_556
As17 Ga9 Eu3 55.10(7) . 7_556
Eu2 Ga9 Eu3 107.19(7) 6_556 7_556
As7 Ga9 Eu5 142.51(10) . 7_556
As16 Ga9 Eu5 57.32(7) . 7_556
As9 Ga9 Eu5 54.54(7) . 7_556
As17 Ga9 Eu5 107.48(9) . 7_556
Eu2 Ga9 Eu5 154.36(8) 6_556 7_556
Eu3 Ga9 Eu5 67.07(5) 7_556 7_556
As7 Ga9 Eu1 57.53(7) . .
As16 Ga9 Eu1 142.51(10) . .
As9 Ga9 Eu1 54.42(7) . .
As17 Ga9 Eu1 107.70(9) . .
Eu2 Ga9 Eu1 67.23(5) 6_556 .
Eu3 Ga9 Eu1 154.27(8) 7_556 .
Eu5 Ga9 Eu1 106.47(7) 7_556 .
As13 Ga10 As19 108.45(12) . .
As13 Ga10 As11 116.22(12) . .
As19 Ga10 As11 109.56(12) . .
As13 Ga10 As18 109.64(12) . .
As19 Ga10 As18 105.24(11) . .
As11 Ga10 As18 107.17(11) . .
As13 Ga10 Eu7 59.91(7) . .
As19 Ga10 Eu7 59.56(7) . .
As11 Ga10 Eu7 161.76(11) . .
As18 Ga10 Eu7 90.40(8) . .
As12 Ga11 As20 106.58(12) . .
As12 Ga11 As14 113.19(11) . .
As20 Ga11 As14 114.13(12) . .
As12 Ga11 As19 113.01(12) . .
As20 Ga11 As19 103.70(11) . .
As14 Ga11 As19 105.97(12) . .
As12 Ga11 Eu5 143.48(10) . .
As20 Ga11 Eu5 59.17(7) . .
As14 Ga11 Eu5 57.41(7) . .
As19 Ga11 Eu5 103.30(9) . .
As12 Ga11 Eu4 57.35(7) . .
As20 Ga11 Eu4 101.93(9) . .
As14 Ga11 Eu4 143.63(10) . .
As19 Ga11 Eu4 58.69(7) . .
Eu5 Ga11 Eu4 152.11(8) . .
As15 Ga12 As20 108.91(12) . .
As15 Ga12 As16 114.74(12) . .
As20 Ga12 As16 110.15(11) . .
As15 Ga12 As10 109.03(12) . 4_545
As20 Ga12 As10 106.53(11) . 4_545
As16 Ga12 As10 107.15(11) . 4_545
As15 Ga12 Eu6 60.51(7) . .
As20 Ga12 Eu6 59.71(7) . .
As16 Ga12 Eu6 161.80(11) . .
As10 Ga12 Eu6 90.69(8) 4_545 .
As15 Ga12 Eu5 143.06(10) . .
As20 Ga12 Eu5 55.51(7) . .
As16 Ga12 Eu5 56.59(7) . .
As10 Ga12 Eu5 107.66(9) 4_545 .
Eu6 Ga12 Eu5 115.21(7) . .
As15 Ga12 Eu12 137.36(10) . 2_655
As20 Ga12 Eu12 53.84(7) . 2_655
As16 Ga12 Eu12 107.89(9) . 2_655
As10 Ga12 Eu12 55.37(7) 4_545 2_655
Eu6 Ga12 Eu12 79.04(5) . 2_655
Eu5 Ga12 Eu12 65.01(5) . 2_655
As18 Ga13 As10 111.61(12) 7 7
As18 Ga13 As21 109.99(12) 7 .
As10 Ga13 As21 110.18(11) 7 .
As18 Ga13 As17 109.75(11) 7 6
As10 Ga13 As17 109.81(12) 7 6
As21 Ga13 As17 105.31(12) . 6
As18 Ga13 Eu3 141.79(11) 7 4_545
As10 Ga13 Eu3 57.02(7) 7 4_545
As21 Ga13 Eu3 108.01(9) . 4_545
As17 Ga13 Eu3 55.14(7) 6 4_545
As18 Ga13 Eu2 56.94(7) 7 .
As10 Ga13 Eu2 141.77(10) 7 .
As21 Ga13 Eu2 107.86(9) . .
As17 Ga13 Eu2 55.15(7) 6 .
Eu3 Ga13 Eu2 107.09(7) 4_545 .
As18 Ga13 Eu11 142.79(10) 7 .
As10 Ga13 Eu11 57.86(7) 7 .
As21 Ga13 Eu11 54.85(7) . .
As17 Ga13 Eu11 107.22(9) 6 .
Eu3 Ga13 Eu11 66.89(5) 4_545 .
Eu2 Ga13 Eu11 154.07(8) . .
As18 Ga13 Eu4 57.93(7) 7 .
As10 Ga13 Eu4 142.88(10) 7 .
As21 Ga13 Eu4 54.60(7) . .
As17 Ga13 Eu4 107.07(9) 6 .
Eu3 Ga13 Eu4 153.88(8) 4_545 .
Eu2 Ga13 Eu4 66.82(5) . .
Eu11 Ga13 Eu4 106.83(7) . .
As15 Ga14 As22 109.10(12) 4 .
As15 Ga14 As7 114.99(12) 4 4
As22 Ga14 As7 109.68(11) . 4
As15 Ga14 As18 109.28(11) 4 .
As22 Ga14 As18 106.42(11) . .
As7 Ga14 As18 107.01(11) 4 .
As15 Ga14 Eu7 60.44(8) 4 .
As22 Ga14 Eu7 59.99(7) . .
As7 Ga14 Eu7 161.75(11) 4 .
As18 Ga14 Eu7 90.82(9) . .
As15 Ga14 Eu1 143.12(10) 4 8
As22 Ga14 Eu1 55.12(7) . 8
As7 Ga14 Eu1 56.50(7) 4 8
As18 Ga14 Eu1 107.34(9) . 8
Eu7 Ga14 Eu1 115.10(7) . 8
As21 Ga15 As1 108.86(12) . 7
As21 Ga15 As11 109.10(11) . 7
As1 Ga15 As11 110.05(12) 7 7
As21 Ga15 As24 106.66(12) . .
As1 Ga15 As24 111.12(11) 7 .
As11 Ga15 As24 110.96(12) 7 .
As21 Ga15 Eu4 55.42(7) . .
As1 Ga15 Eu4 141.53(10) 7 .
As11 Ga15 Eu4 57.01(7) 7 .
As24 Ga15 Eu4 107.20(9) . .
As21 Ga15 Eu11 55.25(7) . .
As1 Ga15 Eu11 56.75(7) 7 .
As11 Ga15 Eu11 141.14(10) 7 .
As24 Ga15 Eu11 107.77(9) . .
Eu4 Ga15 Eu11 108.17(6) . .
As21 Ga15 Eu12 108.98(9) . .
As1 Ga15 Eu12 56.82(7) 7 .
As11 Ga15 Eu12 141.92(10) 7 .
As24 Ga15 Eu12 56.51(7) . .
Eu4 Ga15 Eu12 155.92(8) . .
Eu11 Ga15 Eu12 66.24(5) . .
As21 Ga15 Eu8 109.35(9) . .
As1 Ga15 Eu8 141.79(10) 7 .
As11 Ga15 Eu8 56.76(7) 7 .
As24 Ga15 Eu8 56.34(7) . .
Eu4 Ga15 Eu8 66.12(5) . .
Eu11 Ga15 Eu8 156.44(8) . .
Eu12 Ga15 Eu8 109.00(7) . .
As21 Ga15 Eu10 53.38(9) . .
As1 Ga15 Eu10 120.37(18) 7 .
As11 Ga15 Eu10 129.52(18) 7 .
As24 Ga15 Eu10 53.54(9) . .
Eu4 Ga15 Eu10 80.60(14) . .
Eu11 Ga15 Eu10 73.40(14) . .
Eu12 Ga15 Eu10 75.36(14) . .
Eu8 Ga15 Eu10 83.05(14) . .
As3 Ga16 As3 109.87(17) 2 .
As3 Ga16 As5 108.94(7) 2 .
As3 Ga16 As5 109.75(7) . .
As3 Ga16 As5 109.75(7) 2 2
As3 Ga16 As5 108.94(7) . 2
As5 Ga16 As5 109.57(17) . 2
As6 Ga17 As6 113.71(17) 2 .
As6 Ga17 As23 112.67(7) 2 4
As6 Ga17 As23 106.44(8) . 4
As6 Ga17 As23 106.44(8) 2 3_455
As6 Ga17 As23 112.67(7) . 3_455
As23 Ga17 As23 104.65(17) 4 3_455
As6 Ga17 Eu11 143.63(8) 2 4
As6 Ga17 Eu11 56.96(5) . 4
As23 Ga17 Eu11 103.45(9) 4 4
As23 Ga17 Eu11 58.45(6) 3_455 4
As6 Ga17 Eu11 56.96(5) 2 3_455
As6 Ga17 Eu11 143.63(8) . 3_455
As23 Ga17 Eu11 58.45(6) 4 3_455
As23 Ga17 Eu11 103.45(9) 3_455 3_455
Eu11 Ga17 Eu11 152.49(11) 4 3_455
As22 Ga18 As22 103.03(17) 3_455 4
As22 Ga18 As4 106.07(8) 3_455 2_565
As22 Ga18 As4 114.30(7) 4 2_565
As22 Ga18 As4 114.30(7) 3_455 1_565
As22 Ga18 As4 106.07(8) 4 1_565
As4 Ga18 As4 112.84(17) 2_565 1_565
As22 Ga18 Eu1 59.39(6) 3_455 6_565
As22 Ga18 Eu1 101.94(9) 4 6_565
As4 Ga18 Eu1 143.50(8) 2_565 6_565
As4 Ga18 Eu1 57.64(5) 1_565 6_565
As22 Ga18 Eu1 101.94(9) 3_455 5_566
As22 Ga18 Eu1 59.39(6) 4 5_566
As4 Ga18 Eu1 57.64(5) 2_565 5_566
As4 Ga18 Eu1 143.50(8) 1_565 5_566
Eu1 Ga18 Eu1 151.90(11) 6_565 5_566
Ga2 As1 Ga15 109.20(11) 2 7
Ga2 As1 Ga5 105.75(11) 2 .
Ga15 As1 Ga5 108.58(11) 7 .
Ga2 As1 Eu11 160.77(10) 2 7
Ga15 As1 Eu11 80.98(8) 7 7
Ga5 As1 Eu11 85.39(8) . 7
Ga2 As1 Eu12 85.08(8) 2 7
Ga15 As1 Eu12 81.13(8) 7 7
Ga5 As1 Eu12 161.33(11) . 7
Eu11 As1 Eu12 80.36(6) 7 7
Ga2 As1 Eu11 82.13(8) 2 3_455
Ga15 As1 Eu11 161.15(11) 7 3_455
Ga5 As1 Eu11 81.54(8) . 3_455
Eu11 As1 Eu11 84.15(6) 7 3_455
Eu12 As1 Eu11 85.03(6) 7 3_455
Ga4 As2 Ga3 109.16(12) . 2
Ga4 As2 Ga1 105.00(11) . 2
Ga3 As2 Ga1 108.92(11) 2 2
Ga4 As2 Eu1 161.43(10) . 2
Ga3 As2 Eu1 80.91(8) 2 2
Ga1 As2 Eu1 85.47(8) 2 2
Ga4 As2 Eu8 85.35(8) . 7
Ga3 As2 Eu8 81.69(8) 2 7
Ga1 As2 Eu8 161.02(11) 2 7
Eu1 As2 Eu8 80.65(6) 2 7
Ga4 As2 Eu2 82.24(8) . .
Ga3 As2 Eu2 160.47(10) 2 .
Ga1 As2 Eu2 82.18(8) 2 .
Eu1 As2 Eu2 84.12(6) 2 .
Eu8 As2 Eu2 83.57(6) 7 .
Ga2 As3 Ga4 111.68(12) 2 .
Ga2 As3 Ga6 108.01(12) 2 .
Ga4 As3 Ga6 108.05(11) . .
Ga2 As3 Ga16 109.34(10) 2 .
Ga4 As3 Ga16 109.27(12) . .
Ga6 As3 Ga16 110.49(11) . .
Ga18 As4 Ga7 107.97(11) 1_545 .
Ga18 As4 Ga1 106.32(10) 1_545 2
Ga7 As4 Ga1 108.12(12) . 2
Ga18 As4 Eu1 78.90(8) 1_545 6
Ga7 As4 Eu1 160.80(11) . 6
Ga1 As4 Eu1 86.26(9) 2 6
Ga18 As4 Eu2 158.41(12) 1_545 .
Ga7 As4 Eu2 84.00(8) . .
Ga1 As4 Eu2 85.99(9) 2 .
Eu1 As4 Eu2 84.41(6) 6 .
Ga8 As5 Ga1 111.40(12) . .
Ga8 As5 Ga7 108.09(11) . .
Ga1 As5 Ga7 108.05(11) . .
Ga8 As5 Ga16 109.07(12) . .
Ga1 As5 Ga16 109.05(10) . .
Ga7 As5 Ga16 111.19(11) . .
Ga17 As6 Ga6 107.41(10) . .
Ga17 As6 Ga2 106.05(10) . .
Ga6 As6 Ga2 108.09(11) . .
Ga17 As6 Eu3 158.97(12) . .
Ga6 As6 Eu3 84.36(8) . .
Ga2 As6 Eu3 85.89(9) . .
Ga17 As6 Eu11 80.23(8) . 4
Ga6 As6 Eu11 161.07(11) . 4
Ga2 As6 Eu11 85.55(9) . 4
Eu3 As6 Eu11 83.60(6) . 4
Ga9 As7 Ga1 107.65(11) . .
Ga9 As7 Ga14 107.28(11) . 4_545
Ga1 As7 Ga14 107.62(11) . 4_545
Ga9 As7 Eu2 80.80(8) . 6_556
Ga1 As7 Eu2 161.70(10) . 6_556
Ga14 As7 Eu2 84.38(8) 4_545 6_556
Ga9 As7 Eu1 162.31(11) . 5_556
Ga1 As7 Eu1 83.01(8) . 5_556
Ga14 As7 Eu1 81.87(9) 4_545 5_556
Eu2 As7 Eu1 85.18(6) 6_556 5_556
Ga9 As7 Eu1 81.07(8) . .
Ga1 As7 Eu1 84.09(8) . .
Ga14 As7 Eu1 161.99(11) 4_545 .
Eu2 As7 Eu1 81.22(6) 6_556 .
Eu1 As7 Eu1 86.18(6) 5_556 .
Ga2 As8 Ga3 109.22(11) . .
Ga2 As8 Ga8 104.99(11) . .
Ga3 As8 Ga8 108.69(11) . .
Ga2 As8 Eu5 161.63(11) . 7_556
Ga3 As8 Eu5 81.07(8) . 7_556
Ga8 As8 Eu5 85.09(8) . 7_556
Ga2 As8 Eu12 85.65(8) . 8_456
Ga3 As8 Eu12 81.51(8) . 8_456
Ga8 As8 Eu12 161.13(10) . 8_456
Eu5 As8 Eu12 80.80(6) 7_556 8_456
Ga2 As8 Eu3 82.27(8) . .
Ga3 As8 Eu3 160.60(11) . .
Ga8 As8 Eu3 82.17(8) . .
Eu5 As8 Eu3 84.00(6) 7_556 .
Eu12 As8 Eu3 83.93(6) 8_456 .
Ga3 As9 Ga9 108.49(12) . .
Ga3 As9 Eu9 85.42(10) . 7_556
Ga9 As9 Eu9 165.53(13) . 7_556
Ga3 As9 Eu1 82.46(9) . .
Ga9 As9 Eu1 83.42(9) . .
Eu9 As9 Eu1 102.85(16) 7_556 .
Ga3 As9 Eu5 82.61(9) . 7_556
Ga9 As9 Eu5 83.27(9) . 7_556
Eu9 As9 Eu5 94.94(16) 7_556 7_556
Eu1 As9 Eu5 155.70(9) . 7_556
Ga3 As9 Eu7 163.79(11) . 7_556
Ga9 As9 Eu7 87.72(9) . 7_556
Eu9 As9 Eu7 78.40(8) 7_556 7_556
Eu1 As9 Eu7 100.05(7) . 7_556
Eu5 As9 Eu7 99.64(7) 7_556 7_556
Ga13 As10 Ga5 106.59(11) 7 .
Ga13 As10 Ga12 107.69(11) 7 4
Ga5 As10 Ga12 109.74(11) . 4
Ga13 As10 Eu3 80.54(8) 7 6_565
Ga5 As10 Eu3 161.40(10) . 6_565
Ga12 As10 Eu3 83.44(8) 4 6_565
Ga13 As10 Eu12 161.20(11) 7 3_455
Ga5 As10 Eu12 83.67(8) . 3_455
Ga12 As10 Eu12 82.57(8) 4 3_455
Eu3 As10 Eu12 85.19(6) 6_565 3_455
Ga13 As10 Eu11 80.46(8) 7 7
Ga5 As10 Eu11 83.93(8) . 7
Ga12 As10 Eu11 160.38(11) 4 7
Eu3 As10 Eu11 80.32(6) 6_565 7
Eu12 As10 Eu11 85.16(6) 3_455 7
Ga4 As11 Ga15 109.01(11) . 7
Ga4 As11 Ga10 106.03(11) . .
Ga15 As11 Ga10 108.23(12) 7 .
Ga4 As11 Eu4 160.61(11) . 7
Ga15 As11 Eu4 80.59(8) 7 7
Ga10 As11 Eu4 85.93(8) . 7
Ga4 As11 Eu8 84.77(9) . 7
Ga15 As11 Eu8 81.19(9) 7 7
Ga10 As11 Eu8 161.65(10) . 7
Eu4 As11 Eu8 80.04(6) 7 7
Ga4 As11 Eu4 82.14(8) . .
Ga15 As11 Eu4 161.17(11) 7 .
Ga10 As11 Eu4 82.03(8) . .
Eu4 As11 Eu4 84.56(6) 7 .
Eu8 As11 Eu4 84.91(6) 7 .
Ga11 As12 Ga7 107.62(11) . .
Ga11 As12 Ga4 106.18(11) . .
Ga7 As12 Ga4 108.50(11) . .
Ga11 As12 Eu2 158.45(10) . .
Ga7 As12 Eu2 84.29(8) . .
Ga4 As12 Eu2 86.05(9) . .
Ga11 As12 Eu4 79.70(8) . .
Ga7 As12 Eu4 160.55(11) . .
Ga4 As12 Eu4 85.85(9) . .
Eu2 As12 Eu4 83.68(6) . .
Ga6 As13 Ga10 104.35(11) . .
Ga6 As13 Ga5 104.49(11) . .
Ga10 As13 Ga5 106.13(12) . .
Ga6 As13 Eu7 106.71(9) . .
Ga10 As13 Eu7 79.16(8) . .
Ga5 As13 Eu7 145.88(10) . .
Ga6 As13 Eu6 106.83(9) . 4
Ga10 As13 Eu6 145.90(10) . 4
Ga5 As13 Eu6 79.08(8) . 4
Eu7 As13 Eu6 78.99(6) . 4
Ga6 As14 Ga11 107.88(11) . .
Ga6 As14 Ga8 108.00(11) . .
Ga11 As14 Ga8 106.19(11) . .
Ga6 As14 Eu5 161.16(11) . .
Ga11 As14 Eu5 79.23(8) . .
Ga8 As14 Eu5 85.88(9) . .
Ga6 As14 Eu3 84.19(8) . .
Ga11 As14 Eu3 158.69(11) . .
Ga8 As14 Eu3 85.76(9) . .
Eu5 As14 Eu3 84.22(6) . .
Ga7 As15 Ga12 104.24(12) . .
Ga7 As15 Ga14 103.87(11) . 4_545
Ga12 As15 Ga14 107.76(12) . 4_545
Ga7 As15 Eu7 107.44(10) . 4_545
Ga12 As15 Eu7 145.31(10) . 4_545
Ga14 As15 Eu7 78.01(9) 4_545 4_545
Ga7 As15 Eu6 107.66(9) . .
Ga12 As15 Eu6 78.14(8) . .
Ga14 As15 Eu6 145.33(11) 4_545 .
Eu7 As15 Eu6 79.12(6) 4_545 .
Ga9 As16 Ga8 107.56(11) . .
Ga9 As16 Ga12 107.71(11) . .
Ga8 As16 Ga12 107.73(11) . .
Ga9 As16 Eu3 80.90(8) . 7_556
Ga8 As16 Eu3 161.60(11) . 7_556
Ga12 As16 Eu3 84.27(8) . 7_556
Ga9 As16 Eu5 162.20(11) . .
Ga8 As16 Eu5 82.99(8) . .
Ga12 As16 Eu5 81.61(8) . .
Eu3 As16 Eu5 85.11(6) 7_556 .
Ga9 As16 Eu5 81.19(8) . 7_556
Ga8 As16 Eu5 83.97(8) . 7_556
Ga12 As16 Eu5 161.55(10) . 7_556
Eu3 As16 Eu5 81.21(6) 7_556 7_556
Eu5 As16 Eu5 85.85(6) . 7_556
Ga9 As17 Ga13 106.73(11) . 6_556
Ga9 As17 Eu3 81.69(9) . 7_556
Ga13 As17 Eu3 81.61(8) 6_556 7_556
Ga9 As17 Eu2 81.49(8) . 6_556
Ga13 As17 Eu2 81.69(9) 6_556 6_556
Eu3 As17 Eu2 151.73(9) 7_556 6_556
Ga9 As17 Eu7 86.18(9) . 7_556
Ga13 As17 Eu7 167.10(11) 6_556 7_556
Eu3 As17 Eu7 100.57(7) 7_556 7_556
Eu2 As17 Eu7 100.80(7) 6_556 7_556
Ga9 As17 Eu6 166.60(11) . 6_556
Ga13 As17 Eu6 86.68(9) 6_556 6_556
Eu3 As17 Eu6 100.75(7) 7_556 6_556
Eu2 As17 Eu6 100.88(7) 6_556 6_556
Eu7 As17 Eu6 80.42(6) 7_556 6_556
Ga13 As18 Ga10 106.55(11) 7 .
Ga13 As18 Ga14 107.49(12) 7 .
Ga10 As18 Ga14 109.34(11) . .
Ga13 As18 Eu2 80.79(8) 7 7
Ga10 As18 Eu2 161.58(11) . 7
Ga14 As18 Eu2 83.58(8) . 7
Ga13 As18 Eu8 161.20(11) 7 .
Ga10 As18 Eu8 83.82(8) . .
Ga14 As18 Eu8 82.81(8) . .
Eu2 As18 Eu8 84.92(6) 7 .
Ga13 As18 Eu4 80.64(8) 7 7
Ga10 As18 Eu4 84.24(8) . 7
Ga14 As18 Eu4 160.54(10) . 7
Eu2 As18 Eu4 80.29(6) 7 7
Eu8 As18 Eu4 84.97(6) . 7
Ga11 As19 Ga10 105.51(11) . .
Ga11 As19 Eu8 155.70(11) . .
Ga10 As19 Eu8 86.06(9) . .
Ga11 As19 Eu4 78.42(8) . .
Ga10 As19 Eu4 84.21(9) . .
Eu8 As19 Eu4 81.68(6) . .
Ga11 As19 Eu9 102.18(15) . .
Ga10 As19 Eu9 145.87(16) . .
Eu8 As19 Eu9 76.45(11) . .
Eu4 As19 Eu9 121.02(11) . .
Ga11 As19 Eu7 105.07(10) . .
Ga10 As19 Eu7 78.48(9) . .
Eu8 As19 Eu7 98.09(7) . .
Eu4 As19 Eu7 162.65(9) . .
Eu9 As19 Eu7 75.34(10) . .
Ga11 As20 Ga12 103.91(11) . .
Ga11 As20 Eu12 156.52(11) . 2_655
Ga12 As20 Eu12 84.58(9) . 2_655
Ga11 As20 Eu5 77.76(8) . .
Ga12 As20 Eu5 82.62(9) . .
Eu12 As20 Eu5 81.78(6) 2_655 .
Ga11 As20 Eu6 105.67(10) . .
Ga12 As20 Eu6 77.80(8) . .
Eu12 As20 Eu6 97.47(7) 2_655 .
Eu5 As20 Eu6 160.37(9) . .
Ga11 As20 Eu10 110.72(15) . .
Ga12 As20 Eu10 138.59(16) . .
Eu12 As20 Eu10 72.67(11) 2_655 .
Eu5 As20 Eu10 125.90(12) . .
Eu6 As20 Eu10 71.64(11) . .
Ga15 As21 Ga13 108.14(11) . .
Ga15 As21 Eu10 85.24(11) . .
Ga13 As21 Eu10 165.59(14) . .
Ga15 As21 Eu4 82.27(9) . .
Ga13 As21 Eu4 83.12(9) . .
Eu10 As21 Eu4 104.5(2) . .
Ga15 As21 Eu11 82.56(8) . .
Ga13 As21 Eu11 82.72(9) . .
Eu10 As21 Eu11 94.1(2) . .
Eu4 As21 Eu11 154.87(9) . .
Ga15 As21 Eu6 162.98(11) . .
Ga13 As21 Eu6 88.88(9) . .
Eu10 As21 Eu6 77.82(9) . .
Eu4 As21 Eu6 100.24(7) . .
Eu11 As21 Eu6 100.13(7) . .
Ga18 As22 Ga14 104.42(12) 3_545 .
Ga18 As22 Eu8 155.75(10) 3_545 .
Ga14 As22 Eu8 84.72(9) . .
Ga18 As22 Eu1 77.47(6) 3_545 8
Ga14 As22 Eu1 83.21(9) . 8
Eu8 As22 Eu1 81.47(6) . 8
Ga18 As22 Eu7 106.09(8) 3_545 .
Ga14 As22 Eu7 77.50(8) . .
Eu8 As22 Eu7 97.76(7) . .
Eu1 As22 Eu7 160.68(9) 8 .
Ga18 As22 Eu9 109.55(13) 3_545 .
Ga14 As22 Eu9 139.60(14) . .
Eu8 As22 Eu9 73.20(9) . .
Eu1 As22 Eu9 124.73(10) 8 .
Eu7 As22 Eu9 72.65(9) . .
Ga17 As23 Ga5 105.23(12) 3_545 4_545
Ga17 As23 Eu12 156.47(10) 3_545 2_655
Ga5 As23 Eu12 85.89(9) 4_545 2_655
Ga17 As23 Eu10 101.40(18) 3_545 .
Ga5 As23 Eu10 146.88(19) 4_545 .
Eu12 As23 Eu10 77.09(14) 2_655 .
Ga17 As23 Eu11 78.94(6) 3_545 2_655
Ga5 As23 Eu11 83.48(9) 4_545 2_655
Eu12 As23 Eu11 81.90(6) 2_655 2_655
Eu10 As23 Eu11 121.11(13) . 2_655
Ga17 As23 Eu6 104.86(8) 3_545 .
Ga5 As23 Eu6 78.89(8) 4_545 .
Eu12 As23 Eu6 97.53(7) 2_655 .
Eu10 As23 Eu6 75.51(13) . .
Eu11 As23 Eu6 162.35(9) 2_655 .
Ga15 As24 Ga3 102.55(11) . 8
Ga15 As24 Eu10 83.60(11) . .
Ga3 As24 Eu10 171.47(18) 8 .
Ga15 As24 Eu9 173.44(15) . 2_655
Ga3 As24 Eu9 82.32(10) 8 2_655
Eu10 As24 Eu9 91.13(11) . 2_655
Ga15 As24 Eu8 80.40(8) . .
Ga3 As24 Eu8 80.44(8) 8 .
Eu10 As24 Eu8 106.6(2) . .
Eu9 As24 Eu8 104.94(15) 2_655 .
Ga15 As24 Eu12 80.20(8) . .
Ga3 As24 Eu12 80.20(8) 8 .
Eu10 As24 Eu12 95.2(2) . .
Eu9 As24 Eu12 96.46(15) 2_655 .
Eu8 As24 Eu12 148.79(9) . .
Ga15 As24 Eu9 117.35(14) . .
Ga3 As24 Eu9 122.56(15) 8 .
Eu10 As24 Eu9 57.84(19) . .
Eu9 As24 Eu9 62.3(2) 2_655 .
Eu8 As24 Eu9 68.43(7) . .
Eu12 As24 Eu9 142.71(9) . .
Ga15 As24 Eu10 116.01(17) . 2_655
Ga3 As24 Eu10 123.44(17) 8 2_655
Eu10 As24 Eu10 48.0(3) . 2_655
Eu9 As24 Eu10 57.43(18) 2_655 2_655
Eu8 As24 Eu10 142.77(10) . 2_655
Eu12 As24 Eu10 68.30(8) . 2_655
Eu9 As24 Eu10 74.41(9) . 2_655

loop_
_geom_bond_atom_site_label_1
_geom_bond_atom_site_label_2
_geom_bond_distance
_geom_bond_site_symmetry_2
Eu1 As4 3.020(2) 6_556
Eu1 As9 3.043(3) .
Eu1 As22 3.093(3) 8_456
Eu1 As2 3.102(2) 2
Eu1 As7 3.154(2) 5_556
Eu1 As7 3.174(2) .
Eu1 Ga18 3.5081(14) 5_566
Eu1 Ga3 3.665(3) .
Eu1 Ga9 3.716(3) .
Eu1 Ga14 3.744(3) 8_456
Eu1 Eu8 4.0161(16) 8_456
Eu1 Eu2 4.0711(16) 6_556
Eu2 As17 3.022(3) 6
Eu2 As12 3.033(2) .
Eu2 As4 3.041(2) .
Eu2 As7 3.080(2) 6
Eu2 As18 3.094(2) 7
Eu2 As2 3.195(2) .
Eu2 Ga9 3.636(3) 6
Eu2 Ga13 3.644(3) .
Eu2 Ga7 3.711(3) .
Eu2 Eu4 4.0459(16) .
Eu2 Eu8 4.1977(16) 7
Eu3 As17 3.017(2) 7_556
Eu3 As6 3.028(2) .
Eu3 As14 3.037(2) .
Eu3 As16 3.078(2) 7_556
Eu3 As10 3.093(2) 6_566
Eu3 As8 3.184(2) .
Eu3 Ga13 3.637(3) 4
Eu3 Ga9 3.639(3) 7_556
Eu3 Ga6 3.710(3) .
Eu3 Eu11 4.0380(16) 4
Eu3 Eu5 4.0623(16) .
Eu3 Eu12 4.2047(16) 8_456
Eu4 As12 3.033(2) .
Eu4 As21 3.041(3) .
Eu4 As19 3.091(3) .
Eu4 As11 3.111(2) 7
Eu4 As18 3.180(2) 7
Eu4 As11 3.185(2) .
Eu4 Ga11 3.544(3) .
Eu4 Ga15 3.659(3) .
Eu4 Ga13 3.703(3) .
Eu4 Eu8 4.0098(16) .
Eu4 Eu4 4.236(2) 7
Eu5 As14 3.021(2) .
Eu5 As9 3.046(3) 7_556
Eu5 As20 3.095(3) .
Eu5 As8 3.102(2) 7_556
Eu5 As16 3.142(2) .
Eu5 As16 3.163(2) 7_556
Eu5 Ga11 3.522(3) .
Eu5 Ga3 3.672(3) 7_556
Eu5 Ga9 3.713(3) 7_556
Eu5 Ga12 3.724(3) .
Eu5 Eu12 4.0216(16) 2_655
Eu6 As21 3.092(2) .
Eu6 As17 3.184(3) 6
Eu6 As20 3.204(3) .
Eu6 As23 3.209(3) .
Eu6 As15 3.225(2) .
Eu6 As13 3.235(3) 4_545
Eu6 Ga12 3.627(3) .
Eu6 Ga5 3.664(3) 4_545
Eu6 Eu10 3.838(4) .
Eu6 Eu7 4.1053(18) 4_545
Eu7 As9 3.110(3) 7_556
Eu7 As17 3.175(3) 7_556
Eu7 As22 3.212(3) .
Eu7 As19 3.216(3) .
Eu7 As13 3.220(3) .
Eu7 As15 3.221(3) 4
Eu7 Ga14 3.622(3) .
Eu7 Ga10 3.655(3) .
Eu7 Eu9 3.856(3) .
Eu8 As19 3.041(2) .
Eu8 As22 3.061(3) .
Eu8 As2 3.104(2) 7
Eu8 As24 3.116(3) .
Eu8 As11 3.124(3) 7
Eu8 As18 3.124(2) .
Eu8 Ga15 3.691(3) .
Eu8 Ga3 3.695(3) 8
Eu8 Eu9 3.795(3) .
Eu9 As9 2.989(4) 7_556
Eu9 As24 3.068(4) 2_655
Eu9 As19 3.092(5) .
Eu9 Eu10 3.243(10) .
Eu9 As22 3.296(6) .
Eu9 Eu9 3.476(11) 2_655
Eu9 As24 3.595(4) .
Eu9 Ga3 3.729(4) 7_556
Eu9 Eu10 4.357(5) 2_655
Eu10 Eu10 2.755(15) 2_655
Eu10 As21 3.019(5) .
Eu10 As24 3.033(4) .
Eu10 As23 3.057(7) .
Eu10 As20 3.351(8) .
Eu10 As24 3.609(5) 2_655
Eu10 Ga15 3.748(4) .
Eu10 Eu12 3.800(4) 2_655
Eu10 Eu11 4.434(7) .
Eu11 As6 3.030(2) 4_545
Eu11 As21 3.041(2) .
Eu11 As23 3.093(3) 2_655
Eu11 As1 3.108(2) 7
Eu11 As10 3.168(2) 7
Eu11 As1 3.172(2) 3_545
Eu11 Ga17 3.5625(14) 3_545
Eu11 Ga15 3.670(3) .
Eu11 Ga13 3.689(3) .
Eu11 Ga5 3.745(3) 3_545
Eu11 Ga2 3.759(3) 4_545
Eu11 Eu12 4.0203(16) .
Eu12 As23 3.041(2) 2_655
Eu12 As20 3.049(3) 2_655
Eu12 As8 3.103(2) 8
Eu12 As10 3.119(2) 3_545
Eu12 As24 3.121(3) .
Eu12 As1 3.123(2) 7
Eu12 Ga15 3.687(3) .
Eu12 Ga3 3.689(3) 8
Eu12 Ga12 3.759(3) 2_655
Ga1 As5 2.421(3) .
Ga1 As4 2.473(3) 2
Ga1 As7 2.496(3) .
Ga1 As2 2.506(3) 2
Ga2 As3 2.420(3) 2
Ga2 As6 2.472(3) .
Ga2 As8 2.490(3) .
Ga2 As1 2.498(3) 2
Ga3 As9 2.480(3) .
Ga3 As2 2.502(3) 2
Ga3 As8 2.505(3) .
Ga3 As24 2.569(3) 8_456
Ga4 As3 2.425(3) .
Ga4 As12 2.471(3) .
Ga4 As2 2.492(3) .
Ga4 As11 2.501(3) .
Ga5 As13 2.439(3) .
Ga5 As23 2.491(3) 4
Ga5 As1 2.511(3) .
Ga5 As10 2.524(3) .
Ga6 As3 2.427(3) .
Ga6 As13 2.429(3) .
Ga6 As14 2.461(3) .
Ga6 As6 2.462(3) .
Ga7 As5 2.427(3) .
Ga7 As15 2.428(3) .
Ga7 As12 2.461(3) .
Ga7 As4 2.468(3) .
Ga8 As5 2.419(3) .
Ga8 As14 2.477(3) .
Ga8 As16 2.495(3) .
Ga8 As8 2.506(3) .
Ga9 As7 2.488(3) .
Ga9 As16 2.489(3) .
Ga9 As9 2.511(3) .
Ga9 As17 2.518(3) .
Ga10 As13 2.438(3) .
Ga10 As19 2.494(3) .
Ga10 As11 2.508(3) .
Ga10 As18 2.522(3) .
Ga11 As12 2.454(3) .
Ga11 As20 2.461(3) .
Ga11 As14 2.462(3) .
Ga11 As19 2.462(3) .
Ga12 As15 2.448(3) .
Ga12 As20 2.506(3) .
Ga12 As16 2.508(3) .
Ga12 As10 2.540(3) 4_545
Ga13 As18 2.483(3) 7
Ga13 As10 2.488(3) 7
Ga13 As21 2.509(3) .
Ga13 As17 2.519(3) 6
Ga14 As15 2.456(3) 4
Ga14 As22 2.506(3) .
Ga14 As7 2.512(3) 4
Ga14 As18 2.543(3) .
Ga15 As21 2.486(3) .
Ga15 As1 2.500(3) 7
Ga15 As11 2.501(3) 7
Ga15 As24 2.566(3) .
Ga16 As3 2.429(3) 2
Ga16 As3 2.429(3) .
Ga16 As5 2.429(3) .
Ga16 As5 2.429(3) 2
Ga17 As6 2.456(3) 2
Ga17 As6 2.456(3) .
Ga17 As23 2.457(3) 4
Ga17 As23 2.457(3) 3_455
Ga18 As22 2.457(3) 3_455
Ga18 As22 2.457(3) 4
Ga18 As4 2.459(3) 2_565
Ga18 As4 2.459(3) 1_565
